data_4515036
loop_
_publ_author_name
'Tolley, Lewis C.'
'Strydom, Ian'
'Louw, Wynand J.'
'Fernandes, Manuel A.'
'Bezuidenhout, Daniela I.'
'Guisado-Barrios, Gregorio'

_publ_section_title
;
 Diverse Coordination Modes of Bidentate COC and Tridentate CNC Ligands
 Comprising 1,2,3-Triazol-5-ylidenes
;
_journal_issue 4
_journal_name_full 'ACS Omega'
_journal_page_first 6360
_journal_paper_doi 10.1021/acsomega.9b00514
_journal_volume 4
_journal_year 2019
_chemical_formula_moiety 'C56 H72 N6 O3 Rh, F6 P'
_chemical_formula_sum 'C56 H72 F6 N6 O3 P Rh'
_chemical_formula_weight 1125.07
_space_group_crystal_system monoclinic
_space_group_IT_number 7
_space_group_name_Hall 'P -2yc'
_space_group_name_H-M_alt 'P 1 c 1'
_symmetry_space_group_name_Hall 'P -2yc'
_symmetry_space_group_name_H-M 'P 1 c 1'
_atom_sites_solution_hydrogens geom
_atom_sites_solution_primary dual
_audit_creation_date 2018-09-16
_audit_creation_method
;
Olex2 1.2
(compiled 2018.05.29 svn.r3508 for OlexSys, GUI svn.r5506)
;
_cell_angle_alpha 90
_cell_angle_beta 105.722(2)
_cell_angle_gamma 90
_cell_formula_units_Z 4
_cell_length_a 21.5202(11)
_cell_length_b 10.7072(5)
_cell_length_c 24.8940(13)
_cell_measurement_reflns_used 9700
_cell_measurement_temperature 150(2)
_cell_measurement_theta_max 26.40
_cell_measurement_theta_min 2.20
_cell_volume 5521.5(5)
_computing_cell_refinement 'SAINT v8.34A (Bruker, 2013)'
_computing_data_collection 'Apex II'
_computing_data_reduction 'SAINT v8.34A (Bruker, 2013)'
_computing_molecular_graphics 'Olex2 (Dolomanov et al., 2009)'
_computing_publication_material 'Olex2 (Dolomanov et al., 2009)'
_computing_structure_refinement 'ShelXL (Sheldrick, 2015)'
_computing_structure_solution 'ShelXT (Sheldrick, 2015)'
_diffrn_ambient_temperature 150.0
_diffrn_measured_fraction_theta_full 0.999
_diffrn_measured_fraction_theta_max 0.997
_diffrn_measurement_device_type 'Bruker APEX-II CCD'
_diffrn_measurement_method '\f and \w scans'
_diffrn_radiation_type MoK\a
_diffrn_radiation_wavelength 0.71073
_diffrn_reflns_av_R_equivalents 0.0588
_diffrn_reflns_av_unetI/netI 0.0365
_diffrn_reflns_Laue_measured_fraction_full 0.999
_diffrn_reflns_Laue_measured_fraction_max 0.997
_diffrn_reflns_limit_h_max 27
_diffrn_reflns_limit_h_min -27
_diffrn_reflns_limit_k_max 13
_diffrn_reflns_limit_k_min -13
_diffrn_reflns_limit_l_max 31
_diffrn_reflns_limit_l_min -31
_diffrn_reflns_number 209908
_diffrn_reflns_point_group_measured_fraction_full 0.999
_diffrn_reflns_point_group_measured_fraction_max 0.996
_diffrn_reflns_theta_full 25.242
_diffrn_reflns_theta_max 26.777
_diffrn_reflns_theta_min 2.182
_diffrn_standards_number 0
_exptl_absorpt_coefficient_mu 0.407
_exptl_absorpt_correction_T_max 0.7454
_exptl_absorpt_correction_T_min 0.7208
_exptl_absorpt_correction_type multi-scan
_exptl_absorpt_process_details
;
SADABS-2014/5 (Bruker,2014/5) was used for absorption correction. wR2(int) 
was 0.1266 before and 0.0451 after correction. The Ratio of minimum to 
maximum transmission is 0.9670. The \l/2 correction factor is Not present.'
;
_exptl_crystal_density_diffrn 1.353
_exptl_crystal_description thick-needle
_exptl_crystal_F_000 2352
_exptl_crystal_size_max 0.388
_exptl_crystal_size_mid 0.107
_exptl_crystal_size_min 0.099
_refine_diff_density_max 0.286
_refine_diff_density_min -0.397
_refine_diff_density_rms 0.053
_refine_ls_abs_structure_details
;
 Refined as an inversion twin.
;
_refine_ls_abs_structure_Flack 0.437(14)
_refine_ls_extinction_method none
_refine_ls_goodness_of_fit_ref 1.038
_refine_ls_hydrogen_treatment constr
_refine_ls_matrix_type full
_refine_ls_number_parameters 1406
_refine_ls_number_reflns 23488
_refine_ls_number_restraints 144
_refine_ls_restrained_S_all 1.039
_refine_ls_R_factor_all 0.0399
_refine_ls_R_factor_gt 0.0313
_refine_ls_shift/su_max 0.001
_refine_ls_shift/su_mean 0.000
_refine_ls_structure_factor_coef Fsqd
_refine_ls_weighting_details 'w=1/[\s^2^(Fo^2^)+(0.0270P)^2^+2.5385P] where P=(Fo^2^+2Fc^2^)/3'
_refine_ls_weighting_scheme calc
_refine_ls_wR_factor_gt 0.0617
_refine_ls_wR_factor_ref 0.0643
_reflns_Friedel_coverage 0.997
_reflns_Friedel_fraction_full 0.999
_reflns_Friedel_fraction_max 0.995
_reflns_number_gt 21329
_reflns_number_total 23488
_reflns_threshold_expression 'I > 2\s(I)'
_cod_data_source_file ao9b00514_si_002.cif
_cod_data_source_block complex_2a_mo_isd0015_0m
_cod_database_code 4515036
_publcif_datablock.id {75adf253-b591-4376-8fe6-f80d6edf8e61}

_shelx_shelxl_version_number 2018/3
_shelx_space_group_comment
;
The symmetry employed for this shelxl refinement is uniquely defined
by the following loop, which should always be used as a source of
symmetry information in preference to the above space-group names.
They are only intended as comments.
;
_shelx_estimated_absorpt_t_max 0.961
_shelx_estimated_absorpt_t_min 0.858
_olex2_refinement_description
;
1. Twinned data refinement
 Scales: 0.563(14)
 0.437(14)
2. Fixed Uiso
 At 1.2 times of:
  All C(H) groups, All C(H,H) groups
 At 1.5 times of:
  All C(H,H,H) groups
3. Restrained distances
 C93-C94 \\sim C93-C94A \\sim C93-C95 \\sim C93-C95A
 with sigma of 0.02
 C94-C95 \\sim C94A-C95A
 with sigma of 0.02
4. Rigid body (RIGU) restrains
 C93, C94, C95
 with sigma for 1-2 distances of 0.001 and sigma for 1-3 distances of 0.001
 C93, C94A, C95A
 with sigma for 1-2 distances of 0.001 and sigma for 1-3 distances of 0.001
 F7, F8, F9, F10, F11, F12, P2
 with sigma for 1-2 distances of 0.004 and sigma for 1-3 distances of 0.004
 F7, F8, P2, F9A, F10A, F11A, F12A
 with sigma for 1-2 distances of 0.004 and sigma for 1-3 distances of 0.004
5. Others
 Sof(F9A)=Sof(F10A)=Sof(F11A)=Sof(F12A)=1-FVAR(1)
 Sof(F9)=Sof(F10)=Sof(F11)=Sof(F12)=FVAR(1)
 Sof(H93A)=Sof(C94A)=Sof(H94D)=Sof(H94E)=Sof(H94F)=Sof(C95A)=Sof(H95D)=
 Sof(H95E)=Sof(H95F)=1-FVAR(2)
 Sof(H93)=Sof(C94)=Sof(H94A)=Sof(H94B)=Sof(H94C)=Sof(C95)=Sof(H95A)=Sof(H95B)=
 Sof(H95C)=FVAR(2)
6.a Ternary CH refined with riding coordinates:
 C13(H13), C16(H16), C25(H25), C28(H28), C37(H37), C40(H40), C49(H49),
 C52(H52), C69(H69), C72(H72), C81(H81), C84(H84), C93(H93), C93(H93A),
 C96(H96), C105(H105), C108(H108)
6.b Secondary CH2 refined with riding coordinates:
 C3(H3A,H3B), C4(H4A,H4B), C59(H59A,H59B), C60(H60A,H60B)
6.c Aromatic/amide H refined with riding coordinates:
 C9(H9), C10(H10), C11(H11), C21(H21), C22(H22), C23(H23), C33(H33), C34(H34),
 C35(H35), C45(H45), C46(H46), C47(H47), C65(H65), C66(H66), C67(H67), C77(H77),
  C78(H78), C79(H79), C89(H89), C90(H90), C91(H91), C101(H101), C102(H102),
 C103(H103)
6.d Idealised Me refined as rotating group:
 C14(H14A,H14B,H14C), C15(H15A,H15B,H15C), C17(H17A,H17B,H17C), C18(H18A,H18B,
 H18C), C26(H26A,H26B,H26C), C27(H27A,H27B,H27C), C29(H29A,H29B,H29C), C30(H30A,
 H30B,H30C), C38(H38A,H38B,H38C), C39(H39A,H39B,H39C), C41(H41A,H41B,H41C),
 C42(H42A,H42B,H42C), C50(H50A,H50B,H50C), C51(H51A,H51B,H51C), C53(H53A,H53B,
 H53C), C54(H54A,H54B,H54C), C70(H70A,H70B,H70C), C71(H71A,H71B,H71C), C73(H73A,
 H73B,H73C), C74(H74A,H74B,H74C), C82(H82A,H82B,H82C), C83(H83A,H83B,H83C),
 C85(H85A,H85B,H85C), C86(H86A,H86B,H86C), C94(H94A,H94B,H94C), C95(H95A,H95B,
 H95C), C94A(H94D,H94E,H94F), C95A(H95D,H95E,H95F), C97(H97A,H97B,H97C),
 C98(H98A,H98B,H98C), C106(H10A,H10B,H10C), C107(H10D,H10E,H10F), C109(H10G,
 H10H,H10I), C110(H11A,H11B,H11C)
;
_olex2_submission_special_instructions 'No special instructions were received'

loop_
_space_group_symop_operation_xyz
'x, y, z'
'x, -y, z+1/2'

loop_
_atom_site_label
_atom_site_type_symbol
_atom_site_fract_x
_atom_site_fract_y
_atom_site_fract_z
_atom_site_U_iso_or_equiv
_atom_site_adp_type
_atom_site_occupancy
_atom_site_site_symmetry_order
_atom_site_calc_flag
_atom_site_refinement_flags_posn
_atom_site_refinement_flags_adp
_atom_site_refinement_flags_occupancy
_atom_site_disorder_assembly
_atom_site_disorder_group
C1 C 0.21442(17) 0.8184(3) 0.32761(15) 0.0140(7) Uani 1 1 d . . . . .
C2 C 0.27807(17) 0.7815(3) 0.33784(15) 0.0124(7) Uani 1 1 d . . . . .
C3 C 0.32818(17) 0.7534(3) 0.39078(16) 0.0169(8) Uani 1 1 d . . . . .
H3A H 0.306683 0.731465 0.419983 0.020 Uiso 1 1 calc R . . . .
H3B H 0.353642 0.680156 0.384959 0.020 Uiso 1 1 calc R . . . .
C4 C 0.33776(18) 0.9665(3) 0.41865(16) 0.0166(8) Uani 1 1 d . . . . .
H4A H 0.309512 0.995398 0.382463 0.020 Uiso 1 1 calc R . . . .
H4B H 0.369772 1.033045 0.433379 0.020 Uiso 1 1 calc R . . . .
C5 C 0.29807(17) 0.9465(3) 0.45813(15) 0.0155(8) Uani 1 1 d . . . . .
C6 C 0.23259(18) 0.9217(3) 0.44836(15) 0.0160(8) Uani 1 1 d . . . . .
C7 C 0.13257(19) 0.8508(3) 0.23241(16) 0.0124(8) Uani 1 1 d . . . . .
C8 C 0.11129(19) 0.9735(3) 0.22538(16) 0.0184(8) Uani 1 1 d . . . . .
C9 C 0.04912(19) 0.9929(4) 0.19119(16) 0.0212(9) Uani 1 1 d . . . . .
H9 H 0.032233 1.075286 0.185635 0.025 Uiso 1 1 calc R . . . .
C10 C 0.0116(2) 0.8936(4) 0.16522(17) 0.0240(9) Uani 1 1 d . . . . .
H10 H -0.031090 0.908388 0.142865 0.029 Uiso 1 1 calc R . . . .
C11 C 0.03563(19) 0.7738(4) 0.17145(16) 0.0203(9) Uani 1 1 d . . . . .
H11 H 0.009714 0.707429 0.152089 0.024 Uiso 1 1 calc R . . . .
C12 C 0.09736(19) 0.7476(3) 0.20569(16) 0.0163(8) Uani 1 1 d . . . . .
C13 C 0.1526(2) 1.0837(3) 0.25229(18) 0.0253(10) Uani 1 1 d . . . . .
H13 H 0.191709 1.049532 0.279828 0.030 Uiso 1 1 calc R . . . .
C14 C 0.1179(3) 1.1677(4) 0.2839(3) 0.0480(15) Uani 1 1 d . . . . .
H14A H 0.146858 1.235181 0.301966 0.072 Uiso 1 1 calc GR . . . .
H14B H 0.104957 1.118749 0.312376 0.072 Uiso 1 1 calc GR . . . .
H14C H 0.079458 1.203462 0.257877 0.072 Uiso 1 1 calc GR . . . .
C15 C 0.1753(3) 1.1574(5) 0.2091(3) 0.0660(18) Uani 1 1 d . . . . .
H15A H 0.201564 1.103393 0.192069 0.099 Uiso 1 1 calc GR . . . .
H15B H 0.201310 1.228643 0.227088 0.099 Uiso 1 1 calc GR . . . .
H15C H 0.137841 1.187613 0.180098 0.099 Uiso 1 1 calc GR . . . .
C16 C 0.1220(2) 0.6143(3) 0.21421(19) 0.0223(10) Uani 1 1 d . . . . .
H16 H 0.170196 0.617485 0.227994 0.027 Uiso 1 1 calc R . . . .
C17 C 0.0969(3) 0.5482(4) 0.2582(2) 0.0474(14) Uani 1 1 d . . . . .
H17A H 0.049683 0.554122 0.248247 0.071 Uiso 1 1 calc GR . . . .
H17B H 0.115057 0.587735 0.294615 0.071 Uiso 1 1 calc GR . . . .
H17C H 0.109681 0.460092 0.260211 0.071 Uiso 1 1 calc GR . . . .
C18 C 0.1046(3) 0.5389(4) 0.1606(2) 0.0438(13) Uani 1 1 d . . . . .
H18A H 0.057715 0.526745 0.148303 0.066 Uiso 1 1 calc GR . . . .
H18B H 0.126063 0.457391 0.167163 0.066 Uiso 1 1 calc GR . . . .
H18C H 0.118690 0.583742 0.131648 0.066 Uiso 1 1 calc GR . . . .
C19 C 0.35444(18) 0.7530(3) 0.27593(16) 0.0183(8) Uani 1 1 d . . . . .
C20 C 0.3701(2) 0.6315(4) 0.26498(19) 0.0255(10) Uani 1 1 d . . . . .
C21 C 0.4302(2) 0.6134(4) 0.2557(2) 0.0391(13) Uani 1 1 d . . . . .
H21 H 0.443023 0.531420 0.248741 0.047 Uiso 1 1 calc R . . . .
C22 C 0.4715(2) 0.7116(5) 0.2564(2) 0.0456(13) Uani 1 1 d . . . . .
H22 H 0.512803 0.697038 0.250791 0.055 Uiso 1 1 calc R . . . .
C23 C 0.4528(2) 0.8318(4) 0.2652(2) 0.0361(12) Uani 1 1 d . . . . .
H23 H 0.481184 0.899280 0.264508 0.043 Uiso 1 1 calc R . . . .
C24 C 0.3935(2) 0.8559(4) 0.27510(19) 0.0237(10) Uani 1 1 d . . . . .
C25 C 0.3727(2) 0.9890(4) 0.28093(19) 0.0277(10) Uani 1 1 d . . . . .
H25 H 0.332054 0.986526 0.293132 0.033 Uiso 1 1 calc R . . . .
C26 C 0.4234(2) 1.0632(4) 0.32459(19) 0.0327(10) Uani 1 1 d . . . . .
H26A H 0.462252 1.073688 0.311706 0.049 Uiso 1 1 calc GR . . . .
H26B H 0.434367 1.017909 0.360116 0.049 Uiso 1 1 calc GR . . . .
H26C H 0.405882 1.145488 0.329785 0.049 Uiso 1 1 calc GR . . . .
C27 C 0.3575(3) 1.0530(4) 0.2237(2) 0.0446(13) Uani 1 1 d . . . . .
H27A H 0.396403 1.054297 0.210398 0.067 Uiso 1 1 calc GR . . . .
H27B H 0.343060 1.138752 0.226934 0.067 Uiso 1 1 calc GR . . . .
H27C H 0.323314 1.006698 0.197077 0.067 Uiso 1 1 calc GR . . . .
C28 C 0.3225(2) 0.5235(3) 0.25932(18) 0.0261(9) Uani 1 1 d . . . . .
H28 H 0.292839 0.542325 0.283056 0.031 Uiso 1 1 calc R . . . .
C29 C 0.3544(2) 0.3971(4) 0.2773(2) 0.0425(12) Uani 1 1 d . . . . .
H29A H 0.321253 0.335601 0.279042 0.064 Uiso 1 1 calc GR . . . .
H29B H 0.385156 0.405162 0.314257 0.064 Uiso 1 1 calc GR . . . .
H29C H 0.377203 0.369622 0.250303 0.064 Uiso 1 1 calc GR . . . .
C30 C 0.2821(2) 0.5168(4) 0.1986(2) 0.0373(11) Uani 1 1 d . . . . .
H30A H 0.310491 0.500529 0.174520 0.056 Uiso 1 1 calc GR . . . .
H30B H 0.259618 0.596302 0.187974 0.056 Uiso 1 1 calc GR . . . .
H30C H 0.250466 0.449230 0.194385 0.056 Uiso 1 1 calc GR . . . .
C31 C 0.1692(2) 0.9010(4) 0.52135(17) 0.0206(9) Uani 1 1 d . . . . .
C32 C 0.14657(19) 1.0098(4) 0.54135(16) 0.0240(9) Uani 1 1 d . . . . .
C33 C 0.0920(2) 0.9952(4) 0.56100(17) 0.0333(10) Uani 1 1 d . . . . .
H33 H 0.074499 1.065808 0.574870 0.040 Uiso 1 1 calc R . . . .
C34 C 0.0632(2) 0.8807(5) 0.5606(2) 0.0381(12) Uani 1 1 d . . . . .
H34 H 0.026469 0.873027 0.574691 0.046 Uiso 1 1 calc R . . . .
C35 C 0.0867(2) 0.7768(4) 0.54011(18) 0.0321(10) Uani 1 1 d . . . . .
H35 H 0.065608 0.698781 0.539665 0.039 Uiso 1 1 calc R . . . .
C36 C 0.14097(19) 0.7842(4) 0.52004(16) 0.0247(9) Uani 1 1 d . . . . .
C37 C 0.1764(2) 1.1369(4) 0.54099(18) 0.0314(10) Uani 1 1 d . . . . .
H37 H 0.207690 1.131679 0.517799 0.038 Uiso 1 1 calc R . . . .
C38 C 0.2140(3) 1.1747(5) 0.6001(2) 0.0528(14) Uani 1 1 d . . . . .
H38A H 0.234472 1.256074 0.599082 0.079 Uiso 1 1 calc GR . . . .
H38B H 0.247309 1.111984 0.615419 0.079 Uiso 1 1 calc GR . . . .
H38C H 0.184397 1.180083 0.623794 0.079 Uiso 1 1 calc GR . . . .
C39 C 0.1272(3) 1.2392(5) 0.5161(2) 0.0564(15) Uani 1 1 d . . . . .
H39A H 0.149711 1.318590 0.515766 0.085 Uiso 1 1 calc GR . . . .
H39B H 0.096661 1.247947 0.538845 0.085 Uiso 1 1 calc GR . . . .
H39C H 0.103630 1.216461 0.477903 0.085 Uiso 1 1 calc GR . . . .
C40 C 0.1679(2) 0.6676(4) 0.49997(19) 0.0281(10) Uani 1 1 d . . . . .
H40 H 0.198693 0.695338 0.478649 0.034 Uiso 1 1 calc R . . . .
C41 C 0.2065(3) 0.5904(5) 0.5497(2) 0.0463(13) Uani 1 1 d . . . . .
H41A H 0.226973 0.519829 0.536122 0.069 Uiso 1 1 calc GR . . . .
H41B H 0.177339 0.558941 0.570797 0.069 Uiso 1 1 calc GR . . . .
H41C H 0.239727 0.642974 0.573961 0.069 Uiso 1 1 calc GR . . . .
C42 C 0.1157(2) 0.5900(4) 0.4604(2) 0.0407(11) Uani 1 1 d . . . . .
H42A H 0.093980 0.640837 0.428034 0.061 Uiso 1 1 calc GR . . . .
H42B H 0.084196 0.562369 0.479847 0.061 Uiso 1 1 calc GR . . . .
H42C H 0.135477 0.516999 0.447917 0.061 Uiso 1 1 calc GR . . . .
C43 C 0.39266(18) 0.9553(3) 0.54614(16) 0.0175(8) Uani 1 1 d . . . . .
C44 C 0.42219(19) 0.8427(4) 0.56561(16) 0.0207(8) Uani 1 1 d . . . . .
C45 C 0.4871(2) 0.8493(4) 0.59711(18) 0.0269(9) Uani 1 1 d . . . . .
H45 H 0.509202 0.774970 0.612124 0.032 Uiso 1 1 calc R . . . .
C46 C 0.5189(2) 0.9617(4) 0.60645(18) 0.0300(10) Uani 1 1 d . . . . .
H46 H 0.562830 0.964230 0.627651 0.036 Uiso 1 1 calc R . . . .
C47 C 0.4880(2) 1.0706(4) 0.58552(19) 0.0303(10) Uani 1 1 d . . . . .
H47 H 0.511128 1.147138 0.592077 0.036 Uiso 1 1 calc R . . . .
C48 C 0.4232(2) 1.0711(4) 0.55481(17) 0.0238(9) Uani 1 1 d . . . . .
C49 C 0.3894(2) 0.7172(3) 0.55473(17) 0.0259(9) Uani 1 1 d . . . . .
H49 H 0.345054 0.730465 0.529538 0.031 Uiso 1 1 calc R . . . .
C50 C 0.4253(2) 0.6291(4) 0.5252(2) 0.0380(12) Uani 1 1 d . . . . .
H50A H 0.400119 0.552498 0.514462 0.057 Uiso 1 1 calc GR . . . .
H50B H 0.467539 0.608389 0.550436 0.057 Uiso 1 1 calc GR . . . .
H50C H 0.431326 0.670054 0.491743 0.057 Uiso 1 1 calc GR . . . .
C51 C 0.3825(3) 0.6586(4) 0.6091(2) 0.0435(13) Uani 1 1 d . . . . .
H51A H 0.360487 0.577901 0.600932 0.065 Uiso 1 1 calc GR . . . .
H51B H 0.357254 0.714311 0.626310 0.065 Uiso 1 1 calc GR . . . .
H51C H 0.425427 0.646136 0.634883 0.065 Uiso 1 1 calc GR . . . .
C52 C 0.3907(2) 1.1936(4) 0.53323(19) 0.0326(10) Uani 1 1 d . . . . .
H52 H 0.347140 1.174223 0.507848 0.039 Uiso 1 1 calc R . . . .
C53 C 0.4294(2) 1.2653(4) 0.4993(2) 0.0444(12) Uani 1 1 d . . . . .
H53A H 0.436741 1.210985 0.469906 0.067 Uiso 1 1 calc GR . . . .
H53B H 0.470962 1.291412 0.524022 0.067 Uiso 1 1 calc GR . . . .
H53C H 0.404948 1.339206 0.482241 0.067 Uiso 1 1 calc GR . . . .
C54 C 0.3813(3) 1.2729(5) 0.5809(2) 0.0535(14) Uani 1 1 d . . . . .
H54A H 0.357994 1.349431 0.565949 0.080 Uiso 1 1 calc GR . . . .
H54B H 0.423462 1.294629 0.605968 0.080 Uiso 1 1 calc GR . . . .
H54C H 0.356268 1.225837 0.601666 0.080 Uiso 1 1 calc GR . . . .
C55 C 0.0789(2) 0.8283(4) 0.32627(17) 0.0217(9) Uani 1 1 d . . . . .
C56 C 0.0972(2) 0.9626(5) 0.41014(17) 0.0340(11) Uani 1 1 d . . . . .
N1 N 0.19603(14) 0.8262(3) 0.26990(12) 0.0130(6) Uani 1 1 d . . . . .
N2 N 0.24231(14) 0.8027(3) 0.24529(13) 0.0145(6) Uani 1 1 d . . . . .
N3 N 0.29229(14) 0.7752(2) 0.28732(13) 0.0140(6) Uani 1 1 d . . . . .
N4 N 0.22672(14) 0.9143(3) 0.50216(12) 0.0154(6) Uani 1 1 d . . . . .
N5 N 0.28189(14) 0.9296(3) 0.54269(12) 0.0180(7) Uani 1 1 d . . . . .
N6 N 0.32488(14) 0.9499(3) 0.51447(13) 0.0158(7) Uani 1 1 d . . . . .
O1 O 0.37086(13) 0.8562(2) 0.40973(12) 0.0193(6) Uani 1 1 d . . . . .
O2 O 0.02810(14) 0.7976(3) 0.30297(13) 0.0316(7) Uani 1 1 d . . . . .
O3 O 0.05631(16) 1.0142(4) 0.42084(14) 0.0642(12) Uani 1 1 d . . . . .
Rh1 Rh 0.15526(2) 0.88134(3) 0.37788(2) 0.01538(7) Uani 1 1 d . . . . .
C57 C 0.78788(17) 0.6909(3) 0.66771(15) 0.0145(8) Uani 1 1 d . . . . .
C58 C 0.72343(17) 0.7234(3) 0.65882(15) 0.0127(7) Uani 1 1 d . . . . .
C59 C 0.67303(18) 0.7549(3) 0.60677(16) 0.0163(8) Uani 1 1 d . . . . .
H59A H 0.645297 0.822359 0.614680 0.020 Uiso 1 1 calc R . . . .
H59B H 0.694018 0.786413 0.578629 0.020 Uiso 1 1 calc R . . . .
C60 C 0.67039(18) 0.5466(3) 0.57237(16) 0.0178(8) Uani 1 1 d . . . . .
H60A H 0.640716 0.477855 0.555551 0.021 Uiso 1 1 calc R . . . .
H60B H 0.699765 0.515419 0.607607 0.021 Uiso 1 1 calc R . . . .
C61 C 0.70903(18) 0.5830(3) 0.53347(15) 0.0138(7) Uani 1 1 d . . . . .
C62 C 0.77270(17) 0.6195(3) 0.54390(15) 0.0161(7) Uani 1 1 d . . . . .
C63 C 0.8695(2) 0.6491(3) 0.76203(18) 0.0164(9) Uani 1 1 d . . . . .
C64 C 0.89205(19) 0.5263(3) 0.76854(16) 0.0181(8) Uani 1 1 d . . . . .
C65 C 0.9536(2) 0.5091(4) 0.80462(17) 0.0237(9) Uani 1 1 d . . . . .
H65 H 0.971122 0.427151 0.810464 0.028 Uiso 1 1 calc R . . . .
C66 C 0.9897(2) 0.6078(4) 0.83193(18) 0.0248(9) Uani 1 1 d . . . . .
H66 H 1.031754 0.593316 0.855580 0.030 Uiso 1 1 calc R . . . .
C67 C 0.96522(19) 0.7278(4) 0.82531(17) 0.0239(9) Uani 1 1 d . . . . .
H67 H 0.990695 0.794666 0.844652 0.029 Uiso 1 1 calc R . . . .
C68 C 0.90370(18) 0.7523(3) 0.79065(16) 0.0181(8) Uani 1 1 d . . . . .
C69 C 0.8534(2) 0.4161(3) 0.73920(17) 0.0228(9) Uani 1 1 d . . . . .
H69 H 0.810900 0.448085 0.716014 0.027 Uiso 1 1 calc R . . . .
C70 C 0.8874(2) 0.3519(4) 0.7003(2) 0.0323(11) Uani 1 1 d . . . . .
H70A H 0.860529 0.283032 0.680828 0.048 Uiso 1 1 calc GR . . . .
H70B H 0.929062 0.319083 0.722180 0.048 Uiso 1 1 calc GR . . . .
H70C H 0.894317 0.412335 0.672956 0.048 Uiso 1 1 calc GR . . . .
C71 C 0.8401(2) 0.3222(4) 0.7810(2) 0.0355(11) Uani 1 1 d . . . . .
H71A H 0.811471 0.256271 0.760898 0.053 Uiso 1 1 calc GR . . . .
H71B H 0.819402 0.364922 0.806405 0.053 Uiso 1 1 calc GR . . . .
H71C H 0.880891 0.285069 0.802503 0.053 Uiso 1 1 calc GR . . . .
C72 C 0.8774(2) 0.8850(3) 0.78276(18) 0.0218(9) Uani 1 1 d . . . . .
H72 H 0.829437 0.879456 0.767566 0.026 Uiso 1 1 calc R . . . .
C73 C 0.9031(3) 0.9574(4) 0.7410(2) 0.0439(13) Uani 1 1 d . . . . .
H73A H 0.891169 0.914222 0.704889 0.066 Uiso 1 1 calc GR . . . .
H73B H 0.950274 0.963014 0.754417 0.066 Uiso 1 1 calc GR . . . .
H73C H 0.884628 1.041597 0.736547 0.066 Uiso 1 1 calc GR . . . .
C74 C 0.8916(2) 0.9558(4) 0.8386(2) 0.0379(11) Uani 1 1 d . . . . .
H74A H 0.871225 1.038377 0.832514 0.057 Uiso 1 1 calc GR . . . .
H74B H 0.938312 0.965433 0.853877 0.057 Uiso 1 1 calc GR . . . .
H74C H 0.874140 0.908591 0.864987 0.057 Uiso 1 1 calc GR . . . .
C75 C 0.64666(18) 0.7282(3) 0.72099(16) 0.0153(8) Uani 1 1 d . . . . .
C76 C 0.6285(2) 0.8423(3) 0.73937(17) 0.0179(8) Uani 1 1 d . . . . .
C77 C 0.5685(2) 0.8446(4) 0.75089(19) 0.0275(10) Uani 1 1 d . . . . .
H77 H 0.553978 0.919900 0.763665 0.033 Uiso 1 1 calc R . . . .
C78 C 0.5300(2) 0.7398(4) 0.74406(19) 0.0315(10) Uani 1 1 d . . . . .
H78 H 0.489050 0.744479 0.751450 0.038 Uiso 1 1 calc R . . . .
C79 C 0.5499(2) 0.6295(4) 0.7269(2) 0.0293(11) Uani 1 1 d . . . . .
H79 H 0.522717 0.558260 0.722902 0.035 Uiso 1 1 calc R . . . .
C80 C 0.6099(2) 0.6197(3) 0.71493(18) 0.0205(9) Uani 1 1 d . . . . .
C81 C 0.6728(2) 0.9538(3) 0.75070(17) 0.0247(9) Uani 1 1 d . . . . .
H81 H 0.701249 0.949134 0.724941 0.030 Uiso 1 1 calc R . . . .
C82 C 0.7161(2) 0.9488(4) 0.81065(18) 0.0318(10) Uani 1 1 d . . . . .
H82A H 0.740233 0.870051 0.816535 0.048 Uiso 1 1 calc GR . . . .
H82B H 0.689346 0.954064 0.836769 0.048 Uiso 1 1 calc GR . . . .
H82C H 0.746416 1.019017 0.817019 0.048 Uiso 1 1 calc GR . . . .
C83 C 0.6376(2) 1.0793(4) 0.7412(2) 0.0404(12) Uani 1 1 d . . . . .
H83A H 0.669014 1.146671 0.743365 0.061 Uiso 1 1 calc GR . . . .
H83B H 0.614749 1.091822 0.769860 0.061 Uiso 1 1 calc GR . . . .
H83C H 0.606536 1.079712 0.704227 0.061 Uiso 1 1 calc GR . . . .
C84 C 0.6347(2) 0.4937(3) 0.70227(18) 0.0252(9) Uani 1 1 d . . . . .
H84 H 0.671241 0.509425 0.685519 0.030 Uiso 1 1 calc R . . . .
C85 C 0.6618(2) 0.4234(4) 0.7563(2) 0.0402(12) Uani 1 1 d . . . . .
H85A H 0.680504 0.344326 0.748426 0.060 Uiso 1 1 calc GR . . . .
H85B H 0.627083 0.406438 0.773897 0.060 Uiso 1 1 calc GR . . . .
H85C H 0.695255 0.473960 0.781430 0.060 Uiso 1 1 calc GR . . . .
C86 C 0.5838(2) 0.4177(4) 0.6598(2) 0.0380(11) Uani 1 1 d . . . . .
H86A H 0.565966 0.468430 0.626402 0.057 Uiso 1 1 calc GR . . . .
H86B H 0.549131 0.393456 0.676278 0.057 Uiso 1 1 calc GR . . . .
H86C H 0.603950 0.342522 0.649473 0.057 Uiso 1 1 calc GR . . . .
C87 C 0.8339(2) 0.6728(4) 0.47152(17) 0.0186(9) Uani 1 1 d . . . . .
C88 C 0.86211(19) 0.5742(4) 0.44987(16) 0.0266(9) Uani 1 1 d . . . . .
C89 C 0.9167(2) 0.6052(5) 0.43205(18) 0.0334(11) Uani 1 1 d . . . . .
H89 H 0.938444 0.541878 0.417434 0.040 Uiso 1 1 calc R . . . .
C90 C 0.9392(2) 0.7255(5) 0.43543(18) 0.0370(11) Uani 1 1 d . . . . .
H90 H 0.975766 0.744221 0.422412 0.044 Uiso 1 1 calc R . . . .
C91 C 0.9102(2) 0.8192(5) 0.45712(17) 0.0330(10) Uani 1 1 d . . . . .
H91 H 0.926982 0.901625 0.459109 0.040 Uiso 1 1 calc R . . . .
C92 C 0.85573(19) 0.7952(4) 0.47653(16) 0.0228(9) Uani 1 1 d . . . . .
C93 C 0.8383(2) 0.4406(4) 0.44733(18) 0.0339(10) Uani 1 1 d D U . . .
H93 H 0.793755 0.443673 0.452263 0.041 Uiso 0.62(5) 1 calc R . P A 1
H93A H 0.802996 0.433937 0.466281 0.041 Uiso 0.38(5) 1 calc R . P A 2
C94 C 0.8791(13) 0.3619(15) 0.4954(8) 0.078(6) Uani 0.62(5) 1 d D U P A 1
H94A H 0.924386 0.364475 0.494678 0.117 Uiso 0.62(5) 1 calc GR . P A 1
H94B H 0.863734 0.275360 0.491257 0.117 Uiso 0.62(5) 1 calc GR . P A 1
H94C H 0.875256 0.395552 0.530947 0.117 Uiso 0.62(5) 1 calc GR . P A 1
C95 C 0.8328(11) 0.380(2) 0.3917(6) 0.048(4) Uani 0.62(5) 1 d D U P A 1
H95A H 0.804242 0.430201 0.362116 0.072 Uiso 0.62(5) 1 calc GR . P A 1
H95B H 0.814902 0.295957 0.391448 0.072 Uiso 0.62(5) 1 calc GR . P A 1
H95C H 0.875640 0.375034 0.385149 0.072 Uiso 0.62(5) 1 calc GR . P A 1
C94A C 0.8939(15) 0.348(3) 0.4748(19) 0.081(9) Uani 0.38(5) 1 d D U P A 2
H94D H 0.926103 0.348454 0.453503 0.122 Uiso 0.38(5) 1 calc GR . P A 2
H94E H 0.876200 0.263905 0.474766 0.122 Uiso 0.38(5) 1 calc GR . P A 2
H94F H 0.914187 0.374402 0.513240 0.122 Uiso 0.38(5) 1 calc GR . P A 2
C95A C 0.812(2) 0.404(5) 0.3847(8) 0.060(8) Uani 0.38(5) 1 d D U P A 2
H95D H 0.777078 0.461278 0.366465 0.091 Uiso 0.38(5) 1 calc GR . P A 2
H95E H 0.795726 0.318488 0.381788 0.091 Uiso 0.38(5) 1 calc GR . P A 2
H95F H 0.846984 0.410412 0.366406 0.091 Uiso 0.38(5) 1 calc GR . P A 2
C96 C 0.8245(2) 0.8992(4) 0.50083(18) 0.0259(9) Uani 1 1 d . . . . .
H96 H 0.792929 0.860213 0.518737 0.031 Uiso 1 1 calc R . . . .
C97 C 0.7869(2) 0.9871(5) 0.4554(2) 0.0468(13) Uani 1 1 d . . . . .
H97A H 0.816744 1.028072 0.437383 0.070 Uiso 1 1 calc GR . . . .
H97B H 0.764957 1.050461 0.471973 0.070 Uiso 1 1 calc GR . . . .
H97C H 0.754851 0.939265 0.427481 0.070 Uiso 1 1 calc GR . . . .
C98 C 0.8733(2) 0.9721(4) 0.5459(2) 0.0425(12) Uani 1 1 d . . . . .
H98A H 0.905036 1.011494 0.529632 0.064 Uiso 1 1 calc GR . . . .
H98B H 0.895314 0.914921 0.575748 0.064 Uiso 1 1 calc GR . . . .
H98C H 0.850700 1.036588 0.561309 0.064 Uiso 1 1 calc GR . . . .
C99 C 0.61315(18) 0.5739(3) 0.44783(15) 0.0165(8) Uani 1 1 d . . . . .
C100 C 0.57494(19) 0.6802(4) 0.43791(16) 0.0207(8) Uani 1 1 d . . . . .
C101 C 0.5088(2) 0.6621(4) 0.41282(18) 0.0274(9) Uani 1 1 d . . . . .
H101 H 0.480645 0.732012 0.404595 0.033 Uiso 1 1 calc R . . . .
C102 C 0.4846(2) 0.5438(4) 0.40010(19) 0.0307(10) Uani 1 1 d . . . . .
H102 H 0.439462 0.532793 0.384574 0.037 Uiso 1 1 calc R . . . .
C103 C 0.5242(2) 0.4411(4) 0.40935(18) 0.0279(10) Uani 1 1 d . . . . .
H103 H 0.506321 0.360572 0.399226 0.033 Uiso 1 1 calc R . . . .
C104 C 0.59083(19) 0.4534(3) 0.43356(16) 0.0202(8) Uani 1 1 d . . . . .
C105 C 0.6013(2) 0.8118(4) 0.45128(18) 0.0241(9) Uani 1 1 d . . . . .
H105 H 0.645687 0.804668 0.477151 0.029 Uiso 1 1 calc R . . . .
C106 C 0.5607(2) 0.8888(4) 0.4807(2) 0.0344(11) Uani 1 1 d . . . . .
H10A H 0.519769 0.911400 0.453911 0.052 Uiso 1 1 calc GR . . . .
H10B H 0.584208 0.964867 0.495998 0.052 Uiso 1 1 calc GR . . . .
H10C H 0.552014 0.839557 0.511041 0.052 Uiso 1 1 calc GR . . . .
C107 C 0.6073(2) 0.8742(4) 0.3977(2) 0.0355(11) Uani 1 1 d . . . . .
H10D H 0.635306 0.823802 0.381138 0.053 Uiso 1 1 calc GR . . . .
H10E H 0.625882 0.957767 0.406336 0.053 Uiso 1 1 calc GR . . . .
H10F H 0.564410 0.881103 0.371229 0.053 Uiso 1 1 calc GR . . . .
C108 C 0.6355(2) 0.3416(4) 0.44016(19) 0.0320(10) Uani 1 1 d . . . . .
H108 H 0.672641 0.356283 0.473719 0.038 Uiso 1 1 calc R . . . .
C109 C 0.6037(3) 0.2206(4) 0.4489(3) 0.0610(17) Uani 1 1 d . . . . .
H10G H 0.572907 0.195270 0.413849 0.092 Uiso 1 1 calc GR . . . .
H10H H 0.580890 0.232173 0.477660 0.092 Uiso 1 1 calc GR . . . .
H10I H 0.636693 0.155706 0.460819 0.092 Uiso 1 1 calc GR . . . .
C110 C 0.6621(3) 0.3332(5) 0.3894(2) 0.0579(15) Uani 1 1 d . . . . .
H11A H 0.627451 0.309343 0.356613 0.087 Uiso 1 1 calc GR . . . .
H11B H 0.696518 0.270422 0.396231 0.087 Uiso 1 1 calc GR . . . .
H11C H 0.679619 0.414626 0.382892 0.087 Uiso 1 1 calc GR . . . .
C111 C 0.9244(2) 0.6879(4) 0.67278(16) 0.0203(9) Uani 1 1 d . . . . .
C112 C 0.9123(2) 0.6135(5) 0.57957(16) 0.0324(10) Uani 1 1 d . . . . .
N7 N 0.80612(14) 0.6732(3) 0.72488(12) 0.0124(6) Uani 1 1 d . . . . .
N8 N 0.75942(14) 0.6878(3) 0.75017(12) 0.0136(6) Uani 1 1 d . . . . .
N9 N 0.70897(14) 0.7184(2) 0.70913(12) 0.0121(6) Uani 1 1 d . . . . .
N10 N 0.77696(15) 0.6432(3) 0.49019(13) 0.0173(7) Uani 1 1 d . . . . .
N11 N 0.72260(14) 0.6273(3) 0.44955(13) 0.0187(7) Uani 1 1 d . . . . .
N12 N 0.68114(14) 0.5900(3) 0.47717(12) 0.0156(6) Uani 1 1 d . . . . .
O4 O 0.63368(13) 0.6492(2) 0.58439(12) 0.0178(6) Uani 1 1 d . . . . .
O5 O 0.97580(14) 0.7059(3) 0.69907(12) 0.0337(7) Uani 1 1 d . . . . .
O6 O 0.95849(15) 0.5916(4) 0.56724(13) 0.0577(11) Uani 1 1 d . . . . .
Rh2 Rh 0.84923(2) 0.65327(2) 0.61602(2) 0.01480(6) Uani 1 1 d . . . . .
F1 F 0.32594(14) 0.4443(3) 0.39780(14) 0.0587(8) Uani 1 1 d . . . . .
F2 F 0.18631(15) 0.3472(3) 0.39916(13) 0.0556(8) Uani 1 1 d . . . . .
F3 F 0.28160(18) 0.2550(3) 0.40057(16) 0.0708(10) Uani 1 1 d . . . . .
F4 F 0.27769(17) 0.3990(4) 0.46471(13) 0.0755(10) Uani 1 1 d . . . . .
F5 F 0.23126(16) 0.5346(3) 0.39826(18) 0.0828(12) Uani 1 1 d . . . . .
F6 F 0.23494(16) 0.3906(4) 0.33252(13) 0.0723(10) Uani 1 1 d . . . . .
F7 F 0.70925(15) 0.0565(3) 0.55381(12) 0.0559(8) Uani 1 1 d . U . . .
F8 F 0.72592(16) 0.2315(4) 0.66006(14) 0.0783(11) Uani 1 1 d . U . . .
F9 F 0.6424(4) 0.1974(15) 0.5793(5) 0.099(5) Uani 0.563(15) 1 d . U P B 1
F10 F 0.7369(7) 0.2551(11) 0.5700(5) 0.093(4) Uani 0.563(15) 1 d . U P B 1
F11 F 0.7847(5) 0.1052(11) 0.6291(4) 0.089(5) Uani 0.563(15) 1 d . U P B 1
F12 F 0.6877(10) 0.0422(11) 0.6347(4) 0.117(7) Uani 0.563(15) 1 d . U P B 1
P1 P 0.25616(7) 0.39421(11) 0.39868(6) 0.0398(3) Uani 1 1 d . . . . .
P2 P 0.71759(7) 0.14422(12) 0.60671(5) 0.0422(3) Uani 1 1 d . U . . .
F9A F 0.6974(14) 0.2540(11) 0.5765(6) 0.129(8) Uani 0.437(15) 1 d . U P B 2
F10A F 0.7934(7) 0.1667(18) 0.6090(7) 0.106(6) Uani 0.437(15) 1 d . U P B 2
F11A F 0.7475(8) 0.0154(11) 0.6464(4) 0.093(4) Uani 0.437(15) 1 d . U P B 2
F12A F 0.6533(6) 0.1066(16) 0.6123(7) 0.082(5) Uani 0.437(15) 1 d . U P B 2

loop_
_atom_site_aniso_label
_atom_site_aniso_U_11
_atom_site_aniso_U_22
_atom_site_aniso_U_33
_atom_site_aniso_U_23
_atom_site_aniso_U_13
_atom_site_aniso_U_12
C1 0.0147(19) 0.0130(17) 0.0152(19) 0.0015(14) 0.0054(15) -0.0009(13)
C2 0.0146(19) 0.0088(16) 0.0150(19) 0.0001(13) 0.0058(15) 0.0012(13)
C3 0.0139(19) 0.0150(18) 0.020(2) -0.0010(15) 0.0019(16) 0.0022(14)
C4 0.016(2) 0.0182(19) 0.016(2) -0.0042(15) 0.0040(16) -0.0018(14)
C5 0.0154(19) 0.0135(18) 0.016(2) -0.0010(14) 0.0020(16) 0.0006(14)
C6 0.019(2) 0.0169(18) 0.0119(18) -0.0020(14) 0.0033(15) 0.0012(15)
C7 0.009(2) 0.0198(18) 0.009(2) 0.0020(15) 0.0034(16) 0.0005(15)
C8 0.019(2) 0.0199(19) 0.018(2) -0.0001(15) 0.0072(17) -0.0009(15)
C9 0.019(2) 0.023(2) 0.021(2) 0.0054(16) 0.0036(18) 0.0051(15)
C10 0.018(2) 0.033(2) 0.018(2) 0.0030(17) 0.0005(18) 0.0015(17)
C11 0.017(2) 0.027(2) 0.017(2) -0.0040(16) 0.0049(17) -0.0044(16)
C12 0.017(2) 0.0205(19) 0.013(2) -0.0005(14) 0.0076(16) -0.0015(15)
C13 0.022(2) 0.017(2) 0.032(2) 0.0017(17) -0.0028(19) 0.0016(15)
C14 0.048(3) 0.027(3) 0.061(4) -0.019(2) 0.002(3) 0.002(2)
C15 0.079(5) 0.049(3) 0.071(4) -0.003(3) 0.021(4) -0.038(3)
C16 0.016(2) 0.017(2) 0.033(3) -0.0028(17) 0.0052(19) -0.0032(15)
C17 0.068(4) 0.028(2) 0.054(3) 0.016(2) 0.029(3) 0.016(2)
C18 0.055(3) 0.029(2) 0.044(3) -0.014(2) 0.009(3) 0.002(2)
C19 0.014(2) 0.022(2) 0.021(2) -0.0019(15) 0.0070(17) 0.0038(15)
C20 0.021(2) 0.028(2) 0.029(2) -0.0043(17) 0.0104(19) 0.0050(16)
C21 0.033(3) 0.030(2) 0.061(4) -0.013(2) 0.024(2) 0.006(2)
C22 0.027(3) 0.055(3) 0.066(4) -0.011(3) 0.031(3) 0.004(2)
C23 0.027(3) 0.036(3) 0.052(3) -0.006(2) 0.022(2) -0.010(2)
C24 0.019(2) 0.029(2) 0.025(3) -0.0040(17) 0.010(2) -0.0043(16)
C25 0.023(2) 0.022(2) 0.041(3) 0.0034(18) 0.013(2) -0.0061(17)
C26 0.037(3) 0.028(2) 0.036(3) -0.0031(18) 0.016(2) -0.0097(19)
C27 0.056(3) 0.030(3) 0.043(3) 0.005(2) 0.005(3) -0.003(2)
C28 0.025(2) 0.0187(19) 0.036(2) -0.0092(17) 0.0108(19) 0.0031(16)
C29 0.042(3) 0.022(2) 0.060(3) -0.012(2) 0.007(2) 0.004(2)
C30 0.031(3) 0.037(3) 0.044(3) -0.013(2) 0.010(2) 0.003(2)
C31 0.016(2) 0.031(2) 0.014(2) 0.0013(17) 0.0013(17) -0.0006(18)
C32 0.019(2) 0.040(2) 0.0127(19) -0.0058(17) 0.0035(16) 0.0031(17)
C33 0.027(2) 0.050(3) 0.026(2) -0.008(2) 0.0110(18) 0.007(2)
C34 0.024(3) 0.063(3) 0.033(3) -0.007(2) 0.017(2) -0.003(2)
C35 0.024(2) 0.048(3) 0.027(2) -0.001(2) 0.0101(19) -0.011(2)
C36 0.018(2) 0.037(2) 0.019(2) -0.0021(17) 0.0042(17) -0.0021(17)
C37 0.035(2) 0.032(2) 0.029(2) -0.0100(18) 0.0120(19) 0.0028(19)
C38 0.060(4) 0.048(3) 0.046(3) -0.014(3) 0.006(3) -0.009(3)
C39 0.063(4) 0.034(3) 0.065(4) 0.002(3) 0.005(3) 0.010(3)
C40 0.027(2) 0.027(2) 0.031(3) 0.0008(19) 0.010(2) -0.0054(18)
C41 0.044(3) 0.040(3) 0.050(3) 0.006(2) 0.004(2) 0.006(2)
C42 0.041(3) 0.033(2) 0.045(3) -0.012(2) 0.006(2) -0.003(2)
C43 0.015(2) 0.022(2) 0.014(2) -0.0034(15) 0.0004(16) -0.0013(15)
C44 0.020(2) 0.023(2) 0.017(2) 0.0004(15) 0.0023(16) -0.0020(16)
C45 0.022(2) 0.028(2) 0.027(2) 0.0006(17) 0.0009(18) 0.0051(17)
C46 0.016(2) 0.038(2) 0.029(2) -0.0030(19) -0.0051(18) -0.0017(18)
C47 0.020(2) 0.028(2) 0.038(3) -0.0097(18) 0.0000(19) -0.0086(17)
C48 0.024(2) 0.020(2) 0.025(2) -0.0048(16) 0.0033(18) -0.0013(16)
C49 0.025(2) 0.018(2) 0.032(2) 0.0030(16) 0.0013(18) 0.0008(16)
C50 0.041(3) 0.025(2) 0.045(3) -0.004(2) 0.007(2) 0.0016(19)
C51 0.050(3) 0.040(3) 0.040(3) 0.008(2) 0.010(2) -0.012(2)
C52 0.027(2) 0.020(2) 0.045(3) -0.0058(19) 0.000(2) -0.0021(17)
C53 0.043(3) 0.029(2) 0.058(3) 0.007(2) 0.008(2) -0.009(2)
C54 0.058(3) 0.033(3) 0.065(4) -0.014(3) 0.008(3) 0.009(2)
C55 0.019(2) 0.030(2) 0.020(2) 0.0001(17) 0.0109(18) 0.0017(17)
C56 0.021(2) 0.061(3) 0.016(2) -0.011(2) -0.0027(17) 0.013(2)
N1 0.0125(16) 0.0123(14) 0.0153(16) -0.0003(12) 0.0056(13) 0.0005(11)
N2 0.0134(16) 0.0132(14) 0.0175(17) -0.0002(12) 0.0052(14) 0.0011(11)
N3 0.0130(16) 0.0105(14) 0.0193(17) -0.0022(12) 0.0056(14) -0.0003(11)
N4 0.0125(16) 0.0197(16) 0.0133(16) -0.0028(12) 0.0020(13) 0.0000(12)
N5 0.0164(16) 0.0203(16) 0.0162(16) -0.0009(13) 0.0022(13) -0.0012(13)
N6 0.0138(16) 0.0159(16) 0.0158(16) -0.0032(12) 0.0007(13) -0.0009(12)
O1 0.0114(15) 0.0202(13) 0.0252(17) -0.0024(11) 0.0031(13) 0.0019(10)
O2 0.0166(16) 0.0508(19) 0.0275(17) -0.0114(14) 0.0058(14) -0.0074(13)
O3 0.0339(19) 0.122(3) 0.0303(19) -0.025(2) -0.0018(15) 0.044(2)
Rh1 0.01075(14) 0.02212(14) 0.01289(14) -0.00230(12) 0.00257(11) 0.00268(12)
C57 0.017(2) 0.0107(17) 0.016(2) 0.0012(14) 0.0051(16) -0.0026(14)
C58 0.0151(19) 0.0075(16) 0.0156(19) 0.0005(13) 0.0045(15) -0.0007(13)
C59 0.015(2) 0.0172(18) 0.016(2) 0.0011(14) 0.0037(16) 0.0033(14)
C60 0.018(2) 0.0165(19) 0.018(2) -0.0014(15) 0.0042(17) -0.0037(14)
C61 0.0165(19) 0.0139(17) 0.0101(18) -0.0011(13) 0.0024(15) 0.0016(14)
C62 0.0159(19) 0.0175(18) 0.0159(19) -0.0001(15) 0.0059(15) 0.0036(15)
C63 0.012(2) 0.022(2) 0.015(2) 0.0030(15) 0.0031(18) 0.0040(14)
C64 0.018(2) 0.024(2) 0.015(2) 0.0044(15) 0.0077(17) 0.0020(15)
C65 0.021(2) 0.027(2) 0.025(2) 0.0046(17) 0.0082(19) 0.0085(16)
C66 0.012(2) 0.042(3) 0.019(2) 0.0052(18) 0.0013(18) 0.0054(18)
C67 0.017(2) 0.035(2) 0.019(2) -0.0050(17) 0.0035(18) -0.0061(17)
C68 0.016(2) 0.025(2) 0.016(2) -0.0031(15) 0.0081(17) -0.0015(15)
C69 0.021(2) 0.018(2) 0.029(2) 0.0045(16) 0.0062(18) 0.0063(15)
C70 0.037(3) 0.030(2) 0.031(2) -0.0057(19) 0.013(2) 0.0017(19)
C71 0.038(3) 0.031(2) 0.039(3) 0.005(2) 0.012(2) -0.005(2)
C72 0.020(2) 0.021(2) 0.024(2) -0.0058(16) 0.0054(18) -0.0030(16)
C73 0.064(4) 0.025(2) 0.051(3) 0.006(2) 0.029(3) 0.004(2)
C74 0.034(3) 0.037(3) 0.040(3) -0.017(2) 0.006(2) 0.002(2)
C75 0.0120(19) 0.0186(19) 0.017(2) 0.0013(15) 0.0075(16) 0.0022(14)
C76 0.018(2) 0.0177(18) 0.018(2) 0.0017(15) 0.0046(16) 0.0037(15)
C77 0.024(2) 0.032(2) 0.030(2) 0.0001(18) 0.014(2) 0.0125(18)
C78 0.017(2) 0.045(3) 0.037(3) 0.001(2) 0.0141(19) 0.0033(19)
C79 0.020(2) 0.033(2) 0.039(3) 0.0007(19) 0.016(2) -0.0079(17)
C80 0.019(2) 0.020(2) 0.024(2) 0.0014(16) 0.0083(19) -0.0010(15)
C81 0.033(2) 0.0177(19) 0.030(2) -0.0051(16) 0.0189(19) -0.0008(16)
C82 0.030(2) 0.036(2) 0.030(2) -0.0101(19) 0.0079(19) -0.0020(19)
C83 0.056(3) 0.022(2) 0.040(3) -0.0079(19) 0.009(2) 0.004(2)
C84 0.030(2) 0.0157(19) 0.035(2) -0.0038(17) 0.017(2) -0.0069(16)
C85 0.048(3) 0.021(2) 0.052(3) 0.005(2) 0.014(2) -0.002(2)
C86 0.044(3) 0.034(2) 0.042(3) -0.013(2) 0.022(2) -0.018(2)
C87 0.011(2) 0.037(2) 0.009(2) 0.0041(17) 0.0024(17) 0.0001(17)
C88 0.025(2) 0.041(2) 0.0127(19) -0.0041(17) 0.0026(17) -0.0034(18)
C89 0.025(2) 0.060(3) 0.019(2) -0.007(2) 0.0120(19) 0.002(2)
C90 0.021(2) 0.070(3) 0.023(2) -0.004(2) 0.0112(18) -0.009(2)
C91 0.025(2) 0.050(3) 0.024(2) 0.002(2) 0.0059(18) -0.011(2)
C92 0.017(2) 0.037(2) 0.0121(19) 0.0043(17) -0.0002(15) -0.0069(17)
C93 0.034(3) 0.040(3) 0.031(2) -0.0112(18) 0.0154(19) 0.0006(19)
C94 0.124(14) 0.028(6) 0.062(6) -0.004(5) -0.009(7) 0.005(6)
C95 0.041(9) 0.066(10) 0.045(4) -0.032(6) 0.027(4) -0.018(6)
C94A 0.074(11) 0.064(12) 0.090(15) -0.013(14) -0.007(13) 0.025(9)
C95A 0.06(2) 0.079(19) 0.039(5) -0.028(7) 0.015(6) -0.021(13)
C96 0.025(2) 0.028(2) 0.026(2) 0.0040(18) 0.0080(18) -0.0041(18)
C97 0.045(3) 0.059(3) 0.034(3) 0.014(2) 0.007(2) 0.013(2)
C98 0.036(3) 0.042(3) 0.044(3) -0.012(2) 0.001(2) 0.000(2)
C99 0.0129(19) 0.0204(19) 0.0143(19) -0.0008(15) 0.0004(15) -0.0020(15)
C100 0.019(2) 0.023(2) 0.019(2) -0.0004(15) 0.0018(16) -0.0022(16)
C101 0.015(2) 0.029(2) 0.034(3) -0.0009(18) -0.0014(18) 0.0013(16)
C102 0.015(2) 0.033(2) 0.039(3) -0.0038(19) -0.0010(19) -0.0024(17)
C103 0.026(2) 0.023(2) 0.031(2) -0.0055(17) 0.0020(19) -0.0064(17)
C104 0.018(2) 0.020(2) 0.018(2) 0.0006(15) -0.0025(16) 0.0002(15)
C105 0.021(2) 0.019(2) 0.027(2) 0.0026(17) -0.0011(17) -0.0016(16)
C106 0.037(3) 0.024(2) 0.044(3) -0.008(2) 0.013(2) -0.0035(19)
C107 0.042(3) 0.030(2) 0.035(3) 0.0036(19) 0.011(2) -0.0060(19)
C108 0.029(2) 0.022(2) 0.038(3) -0.0081(18) -0.0026(19) 0.0013(17)
C109 0.044(3) 0.023(3) 0.099(5) 0.004(3) -0.010(3) -0.001(2)
C110 0.050(3) 0.070(4) 0.052(3) -0.027(3) 0.011(3) 0.021(3)
C111 0.021(2) 0.030(2) 0.013(2) -0.0049(16) 0.0089(18) -0.0033(17)
C112 0.019(2) 0.064(3) 0.012(2) -0.005(2) -0.0001(16) 0.005(2)
N7 0.0116(16) 0.0132(15) 0.0127(16) 0.0008(11) 0.0036(13) 0.0006(11)
N8 0.0122(15) 0.0143(14) 0.0149(16) 0.0000(12) 0.0046(13) 0.0000(11)
N9 0.0104(15) 0.0125(14) 0.0144(16) 0.0007(11) 0.0048(13) -0.0002(11)
N10 0.0148(16) 0.0227(16) 0.0131(16) -0.0020(12) 0.0018(13) -0.0012(12)
N11 0.0128(16) 0.0264(17) 0.0156(16) -0.0027(13) 0.0018(13) -0.0016(13)
N12 0.0145(16) 0.0161(15) 0.0155(16) -0.0002(12) 0.0028(13) -0.0010(12)
O4 0.0137(15) 0.0209(13) 0.0185(16) -0.0021(10) 0.0039(13) -0.0008(10)
O5 0.0162(16) 0.062(2) 0.0225(16) -0.0082(14) 0.0045(13) -0.0101(14)
O6 0.0232(17) 0.128(3) 0.0240(17) -0.006(2) 0.0101(14) 0.021(2)
Rh2 0.01046(14) 0.02287(14) 0.01123(14) -0.00048(12) 0.00322(11) 0.00041(12)
F1 0.0405(17) 0.062(2) 0.068(2) 0.0002(16) 0.0050(15) -0.0166(15)
F2 0.0558(19) 0.0527(17) 0.065(2) -0.0137(15) 0.0271(16) -0.0177(14)
F3 0.078(2) 0.0341(16) 0.105(3) -0.0033(17) 0.031(2) 0.0032(15)
F4 0.071(2) 0.107(3) 0.0434(19) -0.0163(19) 0.0066(17) 0.002(2)
F5 0.059(2) 0.0388(18) 0.144(4) 0.004(2) 0.016(2) -0.0035(15)
F6 0.051(2) 0.119(3) 0.0422(18) 0.0072(19) 0.0038(15) -0.035(2)
F7 0.066(2) 0.0605(19) 0.0405(17) -0.0180(14) 0.0134(15) -0.0019(15)
F8 0.069(2) 0.105(3) 0.067(2) -0.055(2) 0.0293(18) -0.032(2)
F9 0.046(4) 0.163(12) 0.079(7) -0.058(7) 0.001(4) 0.029(5)
F10 0.142(10) 0.072(6) 0.075(6) 0.014(4) 0.049(6) -0.025(6)
F11 0.068(6) 0.098(8) 0.072(7) -0.041(5) -0.030(5) 0.047(6)
F12 0.225(18) 0.086(8) 0.061(7) -0.015(5) 0.071(10) -0.091(10)
P1 0.0414(7) 0.0324(6) 0.0420(7) 0.0004(5) 0.0056(6) -0.0077(5)
P2 0.0476(8) 0.0467(8) 0.0369(7) -0.0126(6) 0.0196(6) -0.0162(6)
F9A 0.28(2) 0.031(6) 0.086(8) 0.011(5) 0.061(14) 0.048(11)
F10A 0.079(7) 0.148(14) 0.120(13) -0.092(10) 0.075(8) -0.067(8)
F11A 0.112(11) 0.088(7) 0.063(6) 0.030(5) -0.001(7) 0.009(7)
F12A 0.040(5) 0.118(13) 0.094(12) -0.057(9) 0.030(6) -0.044(6)

loop_
_atom_type_symbol
_atom_type_description
_atom_type_scat_dispersion_real
_atom_type_scat_dispersion_imag
_atom_type_scat_source
C C 0.0033 0.0016 'International Tables Vol C Tables 4.2.6.8 and 6.1.1.4'
H H 0.0000 0.0000 'International Tables Vol C Tables 4.2.6.8 and 6.1.1.4'
F F 0.0171 0.0103 'International Tables Vol C Tables 4.2.6.8 and 6.1.1.4'
N N 0.0061 0.0033 'International Tables Vol C Tables 4.2.6.8 and 6.1.1.4'
O O 0.0106 0.0060 'International Tables Vol C Tables 4.2.6.8 and 6.1.1.4'
P P 0.1023 0.0942 'International Tables Vol C Tables 4.2.6.8 and 6.1.1.4'
Rh Rh -1.1178 0.9187 'International Tables Vol C Tables 4.2.6.8 and 6.1.1.4'

loop_
_geom_angle_atom_site_label_1
_geom_angle_atom_site_label_2
_geom_angle_atom_site_label_3
_geom_angle
C2 C1 N1 101.5(3)
C2 C1 Rh1 134.9(3)
N1 C1 Rh1 122.9(2)
C1 C2 C3 131.7(3)
N3 C2 C1 107.5(3)
N3 C2 C3 120.8(3)
C2 C3 H3A 109.1
C2 C3 H3B 109.1
H3A C3 H3B 107.8
O1 C3 C2 112.5(3)
O1 C3 H3A 109.1
O1 C3 H3B 109.1
H4A C4 H4B 107.8
C5 C4 H4A 109.1
C5 C4 H4B 109.1
O1 C4 H4A 109.1
O1 C4 H4B 109.1
O1 C4 C5 112.7(3)
C6 C5 C4 130.6(3)
N6 C5 C4 121.2(3)
N6 C5 C6 108.1(3)
C5 C6 Rh1 136.0(3)
N4 C6 C5 101.3(3)
N4 C6 Rh1 122.4(3)
C8 C7 C12 124.7(4)
C8 C7 N1 118.3(3)
C12 C7 N1 117.0(3)
C7 C8 C9 116.6(3)
C7 C8 C13 123.1(4)
C9 C8 C13 120.3(3)
C8 C9 H9 119.6
C10 C9 C8 120.9(4)
C10 C9 H9 119.6
C9 C10 H10 119.7
C11 C10 C9 120.6(4)
C11 C10 H10 119.7
C10 C11 H11 119.3
C10 C11 C12 121.4(4)
C12 C11 H11 119.3
C7 C12 C16 123.5(4)
C11 C12 C7 115.7(3)
C11 C12 C16 120.8(3)
C8 C13 H13 107.6
C8 C13 C15 110.7(4)
C14 C13 C8 112.2(4)
C14 C13 H13 107.6
C14 C13 C15 111.0(4)
C15 C13 H13 107.6
C13 C14 H14A 109.5
C13 C14 H14B 109.5
C13 C14 H14C 109.5
H14A C14 H14B 109.5
H14A C14 H14C 109.5
H14B C14 H14C 109.5
C13 C15 H15A 109.5
C13 C15 H15B 109.5
C13 C15 H15C 109.5
H15A C15 H15B 109.5
H15A C15 H15C 109.5
H15B C15 H15C 109.5
C12 C16 H16 107.9
C12 C16 C17 111.0(4)
C17 C16 H16 107.9
C18 C16 C12 112.6(4)
C18 C16 H16 107.9
C18 C16 C17 109.5(4)
C16 C17 H17A 109.5
C16 C17 H17B 109.5
C16 C17 H17C 109.5
H17A C17 H17B 109.5
H17A C17 H17C 109.5
H17B C17 H17C 109.5
C16 C18 H18A 109.5
C16 C18 H18B 109.5
C16 C18 H18C 109.5
H18A C18 H18B 109.5
H18A C18 H18C 109.5
H18B C18 H18C 109.5
C20 C19 C24 124.0(4)
C20 C19 N3 118.3(3)
C24 C19 N3 117.6(3)
C19 C20 C28 122.4(4)
C21 C20 C19 116.8(4)
C21 C20 C28 120.7(4)
C20 C21 H21 119.4
C22 C21 C20 121.3(4)
C22 C21 H21 119.4
C21 C22 H22 120.0
C21 C22 C23 119.9(4)
C23 C22 H22 120.0
C22 C23 H23 119.3
C22 C23 C24 121.5(4)
C24 C23 H23 119.3
C19 C24 C25 123.3(4)
C23 C24 C19 116.4(4)
C23 C24 C25 120.2(4)
C24 C25 H25 108.1
C24 C25 C26 112.5(4)
C24 C25 C27 109.0(4)
C26 C25 H25 108.1
C27 C25 H25 108.1
C27 C25 C26 110.9(3)
C25 C26 H26A 109.5
C25 C26 H26B 109.5
C25 C26 H26C 109.5
H26A C26 H26B 109.5
H26A C26 H26C 109.5
H26B C26 H26C 109.5
C25 C27 H27A 109.5
C25 C27 H27B 109.5
C25 C27 H27C 109.5
H27A C27 H27B 109.5
H27A C27 H27C 109.5
H27B C27 H27C 109.5
C20 C28 H28 108.2
C20 C28 C29 114.0(4)
C20 C28 C30 108.3(4)
C29 C28 H28 108.2
C30 C28 H28 108.2
C30 C28 C29 109.8(3)
C28 C29 H29A 109.5
C28 C29 H29B 109.5
C28 C29 H29C 109.5
H29A C29 H29B 109.5
H29A C29 H29C 109.5
H29B C29 H29C 109.5
C28 C30 H30A 109.5
C28 C30 H30B 109.5
C28 C30 H30C 109.5
H30A C30 H30B 109.5
H30A C30 H30C 109.5
H30B C30 H30C 109.5
C32 C31 N4 116.4(4)
C36 C31 C32 124.4(4)
C36 C31 N4 119.2(4)
C31 C32 C37 123.9(4)
C33 C32 C31 115.8(4)
C33 C32 C37 120.2(4)
C32 C33 H33 119.4
C34 C33 C32 121.2(4)
C34 C33 H33 119.4
C33 C34 H34 119.6
C33 C34 C35 120.8(4)
C35 C34 H34 119.6
C34 C35 H35 119.4
C34 C35 C36 121.1(4)
C36 C35 H35 119.4
C31 C36 C35 116.6(4)
C31 C36 C40 123.1(4)
C35 C36 C40 120.3(4)
C32 C37 H37 107.9
C32 C37 C38 110.4(4)
C32 C37 C39 113.5(4)
C38 C37 H37 107.9
C38 C37 C39 109.1(4)
C39 C37 H37 107.9
C37 C38 H38A 109.5
C37 C38 H38B 109.5
C37 C38 H38C 109.5
H38A C38 H38B 109.5
H38A C38 H38C 109.5
H38B C38 H38C 109.5
C37 C39 H39A 109.5
C37 C39 H39B 109.5
C37 C39 H39C 109.5
H39A C39 H39B 109.5
H39A C39 H39C 109.5
H39B C39 H39C 109.5
C36 C40 H40 107.3
C36 C40 C41 110.5(4)
C36 C40 C42 112.4(4)
C41 C40 H40 107.3
C42 C40 H40 107.3
C42 C40 C41 111.8(4)
C40 C41 H41A 109.5
C40 C41 H41B 109.5
C40 C41 H41C 109.5
H41A C41 H41B 109.5
H41A C41 H41C 109.5
H41B C41 H41C 109.5
C40 C42 H42A 109.5
C40 C42 H42B 109.5
C40 C42 H42C 109.5
H42A C42 H42B 109.5
H42A C42 H42C 109.5
H42B C42 H42C 109.5
C44 C43 C48 124.6(4)
C44 C43 N6 116.8(3)
C48 C43 N6 118.7(3)
C43 C44 C45 116.3(4)
C43 C44 C49 124.3(4)
C45 C44 C49 119.4(4)
C44 C45 H45 119.6
C46 C45 C44 120.8(4)
C46 C45 H45 119.6
C45 C46 H46 119.6
C47 C46 C45 120.8(4)
C47 C46 H46 119.6
C46 C47 H47 119.3
C46 C47 C48 121.4(4)
C48 C47 H47 119.3
C43 C48 C47 116.1(4)
C43 C48 C52 124.2(4)
C47 C48 C52 119.7(4)
C44 C49 H49 107.9
C44 C49 C50 111.3(4)
C44 C49 C51 111.0(4)
C50 C49 H49 107.9
C50 C49 C51 110.7(4)
C51 C49 H49 107.9
C49 C50 H50A 109.5
C49 C50 H50B 109.5
C49 C50 H50C 109.5
H50A C50 H50B 109.5
H50A C50 H50C 109.5
H50B C50 H50C 109.5
C49 C51 H51A 109.5
C49 C51 H51B 109.5
C49 C51 H51C 109.5
H51A C51 H51B 109.5
H51A C51 H51C 109.5
H51B C51 H51C 109.5
C48 C52 H52 108.0
C48 C52 C53 111.1(4)
C48 C52 C54 110.7(4)
C53 C52 H52 108.0
C54 C52 H52 108.0
C54 C52 C53 110.9(4)
C52 C53 H53A 109.5
C52 C53 H53B 109.5
C52 C53 H53C 109.5
H53A C53 H53B 109.5
H53A C53 H53C 109.5
H53B C53 H53C 109.5
C52 C54 H54A 109.5
C52 C54 H54B 109.5
C52 C54 H54C 109.5
H54A C54 H54B 109.5
H54A C54 H54C 109.5
H54B C54 H54C 109.5
O2 C55 Rh1 167.6(3)
O3 C56 Rh1 168.7(4)
C1 N1 C7 129.1(3)
N2 N1 C1 115.3(3)
N2 N1 C7 115.5(3)
N3 N2 N1 103.3(3)
C2 N3 C19 128.9(3)
N2 N3 C2 112.4(3)
N2 N3 C19 118.5(3)
C6 N4 C31 129.5(3)
N5 N4 C6 115.3(3)
N5 N4 C31 115.1(3)
N6 N5 N4 103.0(3)
C5 N6 C43 129.7(3)
N5 N6 C5 112.3(3)
N5 N6 C43 117.4(3)
C4 O1 C3 112.7(3)
C6 Rh1 C1 95.24(14)
C55 Rh1 C1 93.09(15)
C55 Rh1 C6 167.76(15)
C56 Rh1 C1 167.67(17)
C56 Rh1 C6 90.90(16)
C56 Rh1 C55 82.68(17)
C58 C57 Rh2 135.3(3)
N7 C57 C58 101.0(3)
N7 C57 Rh2 123.3(2)
C57 C58 C59 131.1(3)
N9 C58 C57 108.0(3)
N9 C58 C59 120.8(3)
C58 C59 H59A 109.2
C58 C59 H59B 109.2
H59A C59 H59B 107.9
O4 C59 C58 112.0(3)
O4 C59 H59A 109.2
O4 C59 H59B 109.2
H60A C60 H60B 107.9
C61 C60 H60A 109.2
C61 C60 H60B 109.2
O4 C60 H60A 109.2
O4 C60 H60B 109.2
O4 C60 C61 111.9(3)
C62 C61 C60 130.7(3)
N12 C61 C60 120.9(3)
N12 C61 C62 108.3(3)
C61 C62 N10 101.1(3)
C61 C62 Rh2 135.6(3)
N10 C62 Rh2 123.2(3)
C64 C63 C68 124.2(4)
C64 C63 N7 118.7(3)
C68 C63 N7 117.1(3)
C63 C64 C65 116.0(4)
C63 C64 C69 123.4(4)
C65 C64 C69 120.6(3)
C64 C65 H65 119.2
C66 C65 C64 121.7(4)
C66 C65 H65 119.2
C65 C66 H66 119.7
C65 C66 C67 120.7(4)
C67 C66 H66 119.7
C66 C67 H67 119.5
C66 C67 C68 121.0(4)
C68 C67 H67 119.5
C63 C68 C72 122.8(4)
C67 C68 C63 116.3(4)
C67 C68 C72 120.8(3)
C64 C69 H69 108.0
C64 C69 C70 111.2(3)
C64 C69 C71 111.4(3)
C70 C69 H69 108.0
C70 C69 C71 110.2(3)
C71 C69 H69 108.0
C69 C70 H70A 109.5
C69 C70 H70B 109.5
C69 C70 H70C 109.5
H70A C70 H70B 109.5
H70A C70 H70C 109.5
H70B C70 H70C 109.5
C69 C71 H71A 109.5
C69 C71 H71B 109.5
C69 C71 H71C 109.5
H71A C71 H71B 109.5
H71A C71 H71C 109.5
H71B C71 H71C 109.5
C68 C72 H72 107.6
C68 C72 C74 111.5(4)
C73 C72 C68 111.9(3)
C73 C72 H72 107.6
C73 C72 C74 110.4(4)
C74 C72 H72 107.6
C72 C73 H73A 109.5
C72 C73 H73B 109.5
C72 C73 H73C 109.5
H73A C73 H73B 109.5
H73A C73 H73C 109.5
H73B C73 H73C 109.5
C72 C74 H74A 109.5
C72 C74 H74B 109.5
C72 C74 H74C 109.5
H74A C74 H74B 109.5
H74A C74 H74C 109.5
H74B C74 H74C 109.5
C76 C75 N9 119.1(3)
C80 C75 C76 124.4(4)
C80 C75 N9 116.5(3)
C75 C76 C81 122.3(4)
C77 C76 C75 116.1(4)
C77 C76 C81 121.4(3)
C76 C77 H77 119.4
C78 C77 C76 121.2(4)
C78 C77 H77 119.4
C77 C78 H78 119.5
C79 C78 C77 121.0(4)
C79 C78 H78 119.5
C78 C79 H79 119.5
C78 C79 C80 121.0(4)
C80 C79 H79 119.5
C75 C80 C79 116.3(4)
C75 C80 C84 123.1(4)
C79 C80 C84 120.4(4)
C76 C81 H81 107.9
C76 C81 C82 110.0(3)
C76 C81 C83 113.9(4)
C82 C81 H81 107.9
C83 C81 H81 107.9
C83 C81 C82 109.1(3)
C81 C82 H82A 109.5
C81 C82 H82B 109.5
C81 C82 H82C 109.5
H82A C82 H82B 109.5
H82A C82 H82C 109.5
H82B C82 H82C 109.5
C81 C83 H83A 109.5
C81 C83 H83B 109.5
C81 C83 H83C 109.5
H83A C83 H83B 109.5
H83A C83 H83C 109.5
H83B C83 H83C 109.5
C80 C84 H84 107.3
C80 C84 C86 113.0(4)
C85 C84 C80 109.3(4)
C85 C84 H84 107.3
C85 C84 C86 112.4(4)
C86 C84 H84 107.3
C84 C85 H85A 109.5
C84 C85 H85B 109.5
C84 C85 H85C 109.5
H85A C85 H85B 109.5
H85A C85 H85C 109.5
H85B C85 H85C 109.5
C84 C86 H86A 109.5
C84 C86 H86B 109.5
C84 C86 H86C 109.5
H86A C86 H86B 109.5
H86A C86 H86C 109.5
H86B C86 H86C 109.5
C88 C87 N10 116.7(4)
C92 C87 C88 125.2(4)
C92 C87 N10 118.1(4)
C87 C88 C89 115.6(4)
C87 C88 C93 123.5(4)
C89 C88 C93 120.9(4)
C88 C89 H89 119.5
C90 C89 C88 121.0(4)
C90 C89 H89 119.5
C89 C90 H90 119.3
C91 C90 C89 121.5(4)
C91 C90 H90 119.3
C90 C91 H91 119.6
C90 C91 C92 120.9(4)
C92 C91 H91 119.6
C87 C92 C91 115.8(4)
C87 C92 C96 123.8(4)
C91 C92 C96 120.3(4)
C88 C93 H93 106.7
C88 C93 H93A 109.8
C88 C93 C94 111.8(8)
C88 C93 C94A 111.7(15)
C88 C93 C95A 108(2)
C94 C93 H93 106.8
C95 C93 C88 112.7(12)
C95 C93 H93 106.7
C95 C93 C94 111.6(9)
C94A C93 H93A 109.8
C95A C93 H93A 109.8
C95A C93 C94A 107.9(13)
C93 C94 H94A 109.5
C93 C94 H94B 109.5
C93 C94 H94C 109.5
H94A C94 H94B 109.5
H94A C94 H94C 109.5
H94B C94 H94C 109.5
C93 C95 H95A 109.5
C93 C95 H95B 109.5
C93 C95 H95C 109.5
H95A C95 H95B 109.5
H95A C95 H95C 109.5
H95B C95 H95C 109.5
C93 C94A H94D 109.5
C93 C94A H94E 109.5
C93 C94A H94F 109.5
H94D C94A H94E 109.5
H94D C94A H94F 109.5
H94E C94A H94F 109.5
C93 C95A H95D 109.5
C93 C95A H95E 109.5
C93 C95A H95F 109.5
H95D C95A H95E 109.5
H95D C95A H95F 109.5
H95E C95A H95F 109.5
C92 C96 H96 107.5
C92 C96 C97 111.2(4)
C92 C96 C98 112.4(4)
C97 C96 H96 107.5
C97 C96 C98 110.6(4)
C98 C96 H96 107.5
C96 C97 H97A 109.5
C96 C97 H97B 109.5
C96 C97 H97C 109.5
H97A C97 H97B 109.5
H97A C97 H97C 109.5
H97B C97 H97C 109.5
C96 C98 H98A 109.5
C96 C98 H98B 109.5
C96 C98 H98C 109.5
H98A C98 H98B 109.5
H98A C98 H98C 109.5
H98B C98 H98C 109.5
C100 C99 C104 124.7(4)
C100 C99 N12 117.3(3)
C104 C99 N12 118.0(3)
C99 C100 C101 116.5(4)
C99 C100 C105 123.6(3)
C101 C100 C105 119.9(4)
C100 C101 H101 119.8
C102 C101 C100 120.4(4)
C102 C101 H101 119.8
C101 C102 H102 119.3
C103 C102 C101 121.3(4)
C103 C102 H102 119.3
C102 C103 H103 119.6
C102 C103 C104 120.9(4)
C104 C103 H103 119.6
C99 C104 C103 116.1(3)
C99 C104 C108 122.7(3)
C103 C104 C108 121.1(3)
C100 C105 H105 107.7
C100 C105 C106 112.2(3)
C100 C105 C107 109.2(3)
C106 C105 H105 107.7
C106 C105 C107 112.2(4)
C107 C105 H105 107.7
C105 C106 H10A 109.5
C105 C106 H10B 109.5
C105 C106 H10C 109.5
H10A C106 H10B 109.5
H10A C106 H10C 109.5
H10B C106 H10C 109.5
C105 C107 H10D 109.5
C105 C107 H10E 109.5
C105 C107 H10F 109.5
H10D C107 H10E 109.5
H10D C107 H10F 109.5
H10E C107 H10F 109.5
C104 C108 H108 107.8
C104 C108 C110 109.0(4)
C109 C108 C104 113.3(4)
C109 C108 H108 107.8
C109 C108 C110 110.9(4)
C110 C108 H108 107.8
C108 C109 H10G 109.5
C108 C109 H10H 109.5
C108 C109 H10I 109.5
H10G C109 H10H 109.5
H10G C109 H10I 109.5
H10H C109 H10I 109.5
C108 C110 H11A 109.5
C108 C110 H11B 109.5
C108 C110 H11C 109.5
H11A C110 H11B 109.5
H11A C110 H11C 109.5
H11B C110 H11C 109.5
O5 C111 Rh2 166.5(3)
O6 C112 Rh2 167.0(4)
C57 N7 C63 129.6(3)
N8 N7 C57 115.5(3)
N8 N7 C63 114.8(3)
N9 N8 N7 103.4(3)
C58 N9 C75 129.3(3)
N8 N9 C58 112.1(3)
N8 N9 C75 118.2(3)
C62 N10 C87 128.8(3)
N11 N10 C62 115.7(3)
N11 N10 C87 115.2(3)
N12 N11 N10 102.7(3)
C61 N12 C99 127.5(3)
N11 N12 C61 112.2(3)
N11 N12 C99 120.0(3)
C60 O4 C59 112.7(3)
C62 Rh2 C57 94.48(14)
C111 Rh2 C57 93.28(15)
C111 Rh2 C62 171.64(16)
C111 Rh2 C112 79.62(17)
C112 Rh2 C57 171.88(16)
C112 Rh2 C62 92.85(16)
F2 P1 F1 178.83(19)
F2 P1 F5 88.95(18)
F3 P1 F1 89.87(19)
F3 P1 F2 91.25(18)
F3 P1 F5 178.7(2)
F3 P1 F6 90.5(2)
F4 P1 F1 89.5(2)
F4 P1 F2 90.77(19)
F4 P1 F3 89.9(2)
F4 P1 F5 88.8(2)
F4 P1 F6 179.5(2)
F5 P1 F1 89.93(18)
F6 P1 F1 90.07(18)
F6 P1 F2 89.62(17)
F6 P1 F5 90.8(2)
F7 P2 F8 179.6(2)
F7 P2 F9 89.0(3)
F7 P2 F10 87.4(5)
F7 P2 F10A 90.2(5)
F7 P2 F11A 86.7(4)
F8 P2 F9 91.1(3)
F8 P2 F10 93.0(5)
F8 P2 F10A 89.9(5)
F8 P2 F11A 92.9(4)
F10 P2 F9 83.6(6)
F11 P2 F7 91.5(4)
F11 P2 F8 88.5(4)
F11 P2 F9 176.2(7)
F11 P2 F10 92.7(6)
F11 P2 F12 96.7(8)
F12 P2 F7 89.3(4)
F12 P2 F8 90.3(4)
F12 P2 F9 87.1(8)
F12 P2 F10 170.2(8)
F9A P2 F7 95.8(6)
F9A P2 F8 84.5(6)
F9A P2 F10A 93.3(11)
F9A P2 F11A 175.7(11)
F9A P2 F12A 96.7(11)
F10A P2 F11A 83.3(8)
F12A P2 F7 91.1(4)
F12A P2 F8 88.7(4)
F12A P2 F10A 169.8(10)
F12A P2 F11A 86.6(8)

loop_
_geom_bond_atom_site_label_1
_geom_bond_atom_site_label_2
_geom_bond_distance
C1 C2 1.381(5)
C1 N1 1.385(5)
C1 Rh1 2.122(4)
C2 C3 1.490(5)
C2 N3 1.374(5)
C3 H3A 0.9900
C3 H3B 0.9900
C3 O1 1.429(4)
C4 H4A 0.9900
C4 H4B 0.9900
C4 C5 1.482(5)
C4 O1 1.427(4)
C5 C6 1.389(5)
C5 N6 1.365(5)
C6 N4 1.381(5)
C6 Rh1 2.110(4)
C7 C8 1.386(5)
C7 C12 1.402(5)
C7 N1 1.454(5)
C8 C9 1.393(6)
C8 C13 1.519(5)
C9 H9 0.9500
C9 C10 1.384(6)
C10 H10 0.9500
C10 C11 1.376(6)
C11 H11 0.9500
C11 C12 1.399(5)
C12 C16 1.518(5)
C13 H13 1.0000
C13 C14 1.519(7)
C13 C15 1.519(7)
C14 H14A 0.9800
C14 H14B 0.9800
C14 H14C 0.9800
C15 H15A 0.9800
C15 H15B 0.9800
C15 H15C 0.9800
C16 H16 1.0000
C16 C17 1.522(6)
C16 C18 1.518(6)
C17 H17A 0.9800
C17 H17B 0.9800
C17 H17C 0.9800
C18 H18A 0.9800
C18 H18B 0.9800
C18 H18C 0.9800
C19 C20 1.389(5)
C19 C24 1.389(6)
C19 N3 1.460(5)
C20 C21 1.388(6)
C20 C28 1.526(6)
C21 H21 0.9500
C21 C22 1.374(7)
C22 H22 0.9500
C22 C23 1.383(7)
C23 H23 0.9500
C23 C24 1.387(6)
C24 C25 1.513(6)
C25 H25 1.0000
C25 C26 1.537(6)
C25 C27 1.535(6)
C26 H26A 0.9800
C26 H26B 0.9800
C26 H26C 0.9800
C27 H27A 0.9800
C27 H27B 0.9800
C27 H27C 0.9800
C28 H28 1.0000
C28 C29 1.529(6)
C28 C30 1.527(6)
C29 H29A 0.9800
C29 H29B 0.9800
C29 H29C 0.9800
C30 H30A 0.9800
C30 H30B 0.9800
C30 H30C 0.9800
C31 C32 1.404(6)
C31 C36 1.387(6)
C31 N4 1.450(5)
C32 C33 1.399(6)
C32 C37 1.506(6)
C33 H33 0.9500
C33 C34 1.373(7)
C34 H34 0.9500
C34 C35 1.377(7)
C35 H35 0.9500
C35 C36 1.391(6)
C36 C40 1.517(6)
C37 H37 1.0000
C37 C38 1.530(6)
C37 C39 1.533(6)
C38 H38A 0.9800
C38 H38B 0.9800
C38 H38C 0.9800
C39 H39A 0.9800
C39 H39B 0.9800
C39 H39C 0.9800
C40 H40 1.0000
C40 C41 1.532(7)
C40 C42 1.523(6)
C41 H41A 0.9800
C41 H41B 0.9800
C41 H41C 0.9800
C42 H42A 0.9800
C42 H42B 0.9800
C42 H42C 0.9800
C43 C44 1.388(5)
C43 C48 1.393(5)
C43 N6 1.459(5)
C44 C45 1.406(6)
C44 C49 1.507(5)
C45 H45 0.9500
C45 C46 1.374(6)
C46 H46 0.9500
C46 C47 1.373(6)
C47 H47 0.9500
C47 C48 1.396(6)
C48 C52 1.514(6)
C49 H49 1.0000
C49 C50 1.528(6)
C49 C51 1.536(6)
C50 H50A 0.9800
C50 H50B 0.9800
C50 H50C 0.9800
C51 H51A 0.9800
C51 H51B 0.9800
C51 H51C 0.9800
C52 H52 1.0000
C52 C53 1.543(6)
C52 C54 1.518(7)
C53 H53A 0.9800
C53 H53B 0.9800
C53 H53C 0.9800
C54 H54A 0.9800
C54 H54B 0.9800
C54 H54C 0.9800
C55 O2 1.139(5)
C55 Rh1 1.878(4)
C56 O3 1.131(5)
C56 Rh1 1.872(4)
N1 N2 1.327(4)
N2 N3 1.315(4)
N4 N5 1.344(4)
N5 N6 1.322(4)
C57 C58 1.388(5)
C57 N7 1.383(5)
C57 Rh2 2.117(4)
C58 C59 1.486(5)
C58 N9 1.371(4)
C59 H59A 0.9900
C59 H59B 0.9900
C59 O4 1.433(4)
C60 H60A 0.9900
C60 H60B 0.9900
C60 C61 1.489(5)
C60 O4 1.431(4)
C61 C62 1.380(5)
C61 N12 1.369(5)
C62 N10 1.388(5)
C62 Rh2 2.113(4)
C63 C64 1.396(5)
C63 C68 1.410(6)
C63 N7 1.448(5)
C64 C65 1.397(6)
C64 C69 1.513(5)
C65 H65 0.9500
C65 C66 1.377(6)
C66 H66 0.9500
C66 C67 1.380(6)
C67 H67 0.9500
C67 C68 1.395(6)
C68 C72 1.523(5)
C69 H69 1.0000
C69 C70 1.526(6)
C69 C71 1.529(6)
C70 H70A 0.9800
C70 H70B 0.9800
C70 H70C 0.9800
C71 H71A 0.9800
C71 H71B 0.9800
C71 H71C 0.9800
C72 H72 1.0000
C72 C73 1.517(6)
C72 C74 1.540(6)
C73 H73A 0.9800
C73 H73B 0.9800
C73 H73C 0.9800
C74 H74A 0.9800
C74 H74B 0.9800
C74 H74C 0.9800
C75 C76 1.397(5)
C75 C80 1.390(5)
C75 N9 1.453(5)
C76 C77 1.395(6)
C76 C81 1.507(5)
C77 H77 0.9500
C77 C78 1.377(6)
C78 H78 0.9500
C78 C79 1.363(6)
C79 H79 0.9500
C79 C80 1.407(6)
C80 C84 1.515(5)
C81 H81 1.0000
C81 C82 1.531(6)
C81 C83 1.529(6)
C82 H82A 0.9800
C82 H82B 0.9800
C82 H82C 0.9800
C83 H83A 0.9800
C83 H83B 0.9800
C83 H83C 0.9800
C84 H84 1.0000
C84 C85 1.512(6)
C84 C86 1.533(6)
C85 H85A 0.9800
C85 H85B 0.9800
C85 H85C 0.9800
C86 H86A 0.9800
C86 H86B 0.9800
C86 H86C 0.9800
C87 C88 1.397(6)
C87 C92 1.386(6)
C87 N10 1.458(5)
C88 C89 1.404(6)
C88 C93 1.515(6)
C89 H89 0.9500
C89 C90 1.370(7)
C90 H90 0.9500
C90 C91 1.369(6)
C91 H91 0.9500
C91 C92 1.406(6)
C92 C96 1.509(6)
C93 H93 1.0000
C93 H93A 1.0000
C93 C94 1.530(11)
C93 C95 1.505(11)
C93 C94A 1.559(15)
C93 C95A 1.557(15)
C94 H94A 0.9800
C94 H94B 0.9800
C94 H94C 0.9800
C95 H95A 0.9800
C95 H95B 0.9800
C95 H95C 0.9800
C94A H94D 0.9800
C94A H94E 0.9800
C94A H94F 0.9800
C95A H95D 0.9800
C95A H95E 0.9800
C95A H95F 0.9800
C96 H96 1.0000
C96 C97 1.525(6)
C96 C98 1.526(6)
C97 H97A 0.9800
C97 H97B 0.9800
C97 H97C 0.9800
C98 H98A 0.9800
C98 H98B 0.9800
C98 H98C 0.9800
C99 C100 1.387(5)
C99 C104 1.389(5)
C99 N12 1.458(5)
C100 C101 1.404(6)
C100 C105 1.522(5)
C101 H101 0.9500
C101 C102 1.374(6)
C102 H102 0.9500
C102 C103 1.372(6)
C103 H103 0.9500
C103 C104 1.403(6)
C104 C108 1.516(5)
C105 H105 1.0000
C105 C106 1.525(6)
C105 C107 1.528(6)
C106 H10A 0.9800
C106 H10B 0.9800
C106 H10C 0.9800
C107 H10D 0.9800
C107 H10E 0.9800
C107 H10F 0.9800
C108 H108 1.0000
C108 C109 1.508(6)
C108 C110 1.524(7)
C109 H10G 0.9800
C109 H10H 0.9800
C109 H10I 0.9800
C110 H11A 0.9800
C110 H11B 0.9800
C110 H11C 0.9800
C111 O5 1.139(5)
C111 Rh2 1.874(4)
C112 O6 1.141(5)
C112 Rh2 1.874(4)
N7 N8 1.332(4)
N8 N9 1.315(4)
N10 N11 1.334(4)
N11 N12 1.327(4)
F1 P1 1.600(3)
F2 P1 1.588(3)
F3 P1 1.584(3)
F4 P1 1.583(3)
F5 P1 1.595(3)
F6 P1 1.586(3)
F7 P2 1.588(3)
F8 P2 1.594(3)
F9 P2 1.675(8)
F10 P2 1.620(9)
F11 P2 1.461(8)
F12 P2 1.528(7)
P2 F9A 1.400(12)
P2 F10A 1.634(11)
P2 F11A 1.717(10)
P2 F12A 1.484(9)

loop_
_geom_torsion_atom_site_label_1
_geom_torsion_atom_site_label_2
_geom_torsion_atom_site_label_3
_geom_torsion_atom_site_label_4
_geom_torsion
C1 C2 C3 O1 -98.5(4)
C1 C2 N3 C19 173.2(3)
C1 C2 N3 N2 -1.3(4)
C1 N1 N2 N3 1.7(4)
C2 C1 N1 C7 174.4(3)
C2 C1 N1 N2 -2.4(4)
C2 C3 O1 C4 58.2(4)
C3 C2 N3 C19 -5.6(5)
C3 C2 N3 N2 179.9(3)
C4 C5 C6 N4 -179.7(3)
C4 C5 C6 Rh1 7.1(6)
C4 C5 N6 C43 -9.0(5)
C4 C5 N6 N5 -179.8(3)
C5 C4 O1 C3 56.1(4)
C5 C6 N4 C31 174.0(4)
C5 C6 N4 N5 -1.3(4)
C6 C5 N6 C43 170.5(3)
C6 C5 N6 N5 -0.3(4)
C6 N4 N5 N6 1.1(4)
C7 C8 C9 C10 -1.0(6)
C7 C8 C13 C14 -128.4(4)
C7 C8 C13 C15 107.0(5)
C7 C12 C16 C17 95.9(5)
C7 C12 C16 C18 -141.0(4)
C7 N1 N2 N3 -175.6(3)
C8 C7 C12 C11 -2.4(6)
C8 C7 C12 C16 179.9(4)
C8 C7 N1 C1 80.0(5)
C8 C7 N1 N2 -103.2(4)
C8 C9 C10 C11 -1.7(6)
C9 C8 C13 C14 52.4(5)
C9 C8 C13 C15 -72.2(5)
C9 C10 C11 C12 2.5(6)
C10 C11 C12 C7 -0.5(6)
C10 C11 C12 C16 177.2(4)
C11 C12 C16 C17 -81.7(5)
C11 C12 C16 C18 41.5(5)
C12 C7 C8 C9 3.2(6)
C12 C7 C8 C13 -176.1(4)
C12 C7 N1 C1 -100.3(4)
C12 C7 N1 N2 76.5(4)
C13 C8 C9 C10 178.3(4)
C19 C20 C21 C22 -1.1(8)
C19 C20 C28 C29 -149.8(4)
C19 C20 C28 C30 87.7(5)
C19 C24 C25 C26 131.0(4)
C19 C24 C25 C27 -105.6(5)
C20 C19 C24 C23 -3.2(7)
C20 C19 C24 C25 173.1(4)
C20 C19 N3 C2 94.5(5)
C20 C19 N3 N2 -91.2(4)
C20 C21 C22 C23 -1.5(9)
C21 C20 C28 C29 34.4(6)
C21 C20 C28 C30 -88.1(5)
C21 C22 C23 C24 1.9(9)
C22 C23 C24 C19 0.4(8)
C22 C23 C24 C25 -176.1(5)
C23 C24 C25 C26 -52.8(6)
C23 C24 C25 C27 70.6(6)
C24 C19 C20 C21 3.6(7)
C24 C19 C20 C28 -172.4(4)
C24 C19 N3 C2 -87.4(5)
C24 C19 N3 N2 86.9(4)
C28 C20 C21 C22 174.9(5)
C31 C32 C33 C34 0.3(6)
C31 C32 C37 C38 -106.6(5)
C31 C32 C37 C39 130.6(5)
C31 C36 C40 C41 100.2(5)
C31 C36 C40 C42 -134.2(4)
C31 N4 N5 N6 -174.8(3)
C32 C31 C36 C35 0.0(6)
C32 C31 C36 C40 -177.9(4)
C32 C31 N4 C6 -102.1(5)
C32 C31 N4 N5 73.1(4)
C32 C33 C34 C35 -0.9(7)
C33 C32 C37 C38 75.2(5)
C33 C32 C37 C39 -47.6(6)
C33 C34 C35 C36 1.1(7)
C34 C35 C36 C31 -0.6(6)
C34 C35 C36 C40 177.3(4)
C35 C36 C40 C41 -77.6(5)
C35 C36 C40 C42 48.0(6)
C36 C31 C32 C33 0.2(6)
C36 C31 C32 C37 -178.1(4)
C36 C31 N4 C6 79.1(5)
C36 C31 N4 N5 -105.6(4)
C37 C32 C33 C34 178.6(4)
C43 C44 C45 C46 -1.4(6)
C43 C44 C49 C50 121.9(4)
C43 C44 C49 C51 -114.2(5)
C43 C48 C52 C53 -126.5(4)
C43 C48 C52 C54 109.9(5)
C44 C43 C48 C47 -0.2(6)
C44 C43 C48 C52 179.8(4)
C44 C43 N6 C5 -96.2(5)
C44 C43 N6 N5 74.2(4)
C44 C45 C46 C47 0.4(7)
C45 C44 C49 C50 -57.6(5)
C45 C44 C49 C51 66.2(5)
C45 C46 C47 C48 0.9(7)
C46 C47 C48 C43 -0.9(7)
C46 C47 C48 C52 179.1(4)
C47 C48 C52 C53 53.5(5)
C47 C48 C52 C54 -70.1(5)
C48 C43 C44 C45 1.4(6)
C48 C43 C44 C49 -178.2(4)
C48 C43 N6 C5 83.8(5)
C48 C43 N6 N5 -105.8(4)
C49 C44 C45 C46 178.2(4)
N1 C1 C2 C3 -179.3(3)
N1 C1 C2 N3 2.1(3)
N1 C7 C8 C9 -177.1(3)
N1 C7 C8 C13 3.6(6)
N1 C7 C12 C11 177.8(3)
N1 C7 C12 C16 0.2(5)
N1 N2 N3 C2 -0.2(3)
N1 N2 N3 C19 -175.3(3)
N3 C2 C3 O1 80.0(4)
N3 C19 C20 C21 -178.5(4)
N3 C19 C20 C28 5.6(6)
N3 C19 C24 C23 178.8(4)
N3 C19 C24 C25 -4.8(6)
N4 C31 C32 C33 -178.5(3)
N4 C31 C32 C37 3.2(6)
N4 C31 C36 C35 178.6(4)
N4 C31 C36 C40 0.8(6)
N4 N5 N6 C5 -0.5(4)
N4 N5 N6 C43 -172.5(3)
N6 C5 C6 N4 0.9(4)
N6 C5 C6 Rh1 -172.3(3)
N6 C43 C44 C45 -178.7(3)
N6 C43 C44 C49 1.8(6)
N6 C43 C48 C47 179.8(4)
N6 C43 C48 C52 -0.2(6)
O1 C4 C5 C6 -97.3(5)
O1 C4 C5 N6 82.1(4)
O2 C55 Rh1 C1 161.4(17)
O2 C55 Rh1 C6 29(2)
O2 C55 Rh1 C56 -30.2(17)
O3 C56 Rh1 C1 35(3)
O3 C56 Rh1 C6 155(2)
O3 C56 Rh1 C55 -35(2)
Rh1 C1 C2 C3 10.7(6)
Rh1 C1 C2 N3 -167.9(3)
Rh1 C1 N1 C7 -14.0(5)
Rh1 C1 N1 N2 169.1(2)
Rh1 C6 N4 C31 -11.6(5)
Rh1 C6 N4 N5 173.1(2)
C57 C58 C59 O4 96.3(4)
C57 C58 N9 C75 -171.1(3)
C57 C58 N9 N8 1.4(4)
C57 N7 N8 N9 -1.2(4)
C58 C57 N7 C63 -173.5(3)
C58 C57 N7 N8 2.0(4)
C58 C59 O4 C60 -58.2(4)
C59 C58 N9 C75 6.7(5)
C59 C58 N9 N8 179.3(3)
C60 C61 C62 N10 -178.3(3)
C60 C61 C62 Rh2 -3.4(6)
C60 C61 N12 C99 4.8(5)
C60 C61 N12 N11 178.2(3)
C61 C60 O4 C59 -56.5(4)
C61 C62 N10 C87 -172.8(3)
C61 C62 N10 N11 1.4(4)
C62 C61 N12 C99 -172.5(3)
C62 C61 N12 N11 0.9(4)
C62 N10 N11 N12 -1.0(4)
C63 C64 C65 C66 -0.1(6)
C63 C64 C69 C70 117.8(4)
C63 C64 C69 C71 -118.8(4)
C63 C68 C72 C73 -96.6(5)
C63 C68 C72 C74 139.2(4)
C63 N7 N8 N9 175.0(3)
C64 C63 C68 C67 3.2(6)
C64 C63 C68 C72 -179.6(4)
C64 C63 N7 C57 -84.6(5)
C64 C63 N7 N8 100.0(4)
C64 C65 C66 C67 1.3(6)
C65 C64 C69 C70 -62.5(5)
C65 C64 C69 C71 60.9(5)
C65 C66 C67 C68 -0.3(6)
C66 C67 C68 C63 -1.8(6)
C66 C67 C68 C72 -179.0(4)
C67 C68 C72 C73 80.4(5)
C67 C68 C72 C74 -43.8(5)
C68 C63 C64 C65 -2.3(6)
C68 C63 C64 C69 177.4(4)
C68 C63 N7 C57 97.2(5)
C68 C63 N7 N8 -78.2(4)
C69 C64 C65 C66 -179.8(4)
C75 C76 C77 C78 -0.3(6)
C75 C76 C81 C82 -86.8(5)
C75 C76 C81 C83 150.4(4)
C75 C80 C84 C85 94.9(5)
C75 C80 C84 C86 -139.1(4)
C76 C75 C80 C79 1.9(6)
C76 C75 C80 C84 -171.7(4)
C76 C75 N9 C58 -99.4(4)
C76 C75 N9 N8 88.4(4)
C76 C77 C78 C79 1.3(7)
C77 C76 C81 C82 88.1(5)
C77 C76 C81 C83 -34.6(6)
C77 C78 C79 C80 -0.8(7)
C78 C79 C80 C75 -0.8(7)
C78 C79 C80 C84 173.0(4)
C79 C80 C84 C85 -78.5(5)
C79 C80 C84 C86 47.5(6)
C80 C75 C76 C77 -1.4(6)
C80 C75 C76 C81 173.8(4)
C80 C75 N9 C58 82.9(5)
C80 C75 N9 N8 -89.3(4)
C81 C76 C77 C78 -175.5(4)
C87 C88 C89 C90 -0.9(6)
C87 C88 C93 C94 -99.4(14)
C87 C88 C93 C95 133.9(10)
C87 C88 C93 C94A -127(2)
C87 C88 C93 C95A 114.5(19)
C87 C92 C96 C97 -106.2(5)
C87 C92 C96 C98 129.2(4)
C87 N10 N11 N12 174.1(3)
C88 C87 C92 C91 1.0(6)
C88 C87 C92 C96 -179.2(4)
C88 C87 N10 C62 98.4(5)
C88 C87 N10 N11 -75.9(4)
C88 C89 C90 C91 1.2(7)
C89 C88 C93 C94 78.1(14)
C89 C88 C93 C95 -48.7(10)
C89 C88 C93 C94A 50(2)
C89 C88 C93 C95A -68.0(19)
C89 C90 C91 C92 -0.3(7)
C90 C91 C92 C87 -0.7(6)
C90 C91 C92 C96 179.5(4)
C91 C92 C96 C97 73.6(5)
C91 C92 C96 C98 -50.9(5)
C92 C87 C88 C89 -0.2(6)
C92 C87 C88 C93 177.4(4)
C92 C87 N10 C62 -81.6(5)
C92 C87 N10 N11 104.1(4)
C93 C88 C89 C90 -178.6(4)
C99 C100 C101 C102 1.0(6)
C99 C100 C105 C106 -134.3(4)
C99 C100 C105 C107 100.7(4)
C99 C104 C108 C109 152.7(4)
C99 C104 C108 C110 -83.4(5)
C100 C99 C104 C103 -2.5(6)
C100 C99 C104 C108 173.9(4)
C100 C99 N12 C61 91.8(4)
C100 C99 N12 N11 -81.1(4)
C100 C101 C102 C103 -2.6(7)
C101 C100 C105 C106 47.4(5)
C101 C100 C105 C107 -77.6(5)
C101 C102 C103 C104 1.7(7)
C102 C103 C104 C99 0.8(6)
C102 C103 C104 C108 -175.7(4)
C103 C104 C108 C109 -31.1(6)
C103 C104 C108 C110 92.9(5)
C104 C99 C100 C101 1.6(6)
C104 C99 C100 C105 -176.7(4)
C104 C99 N12 C61 -86.0(5)
C104 C99 N12 N11 101.1(4)
C105 C100 C101 C102 179.4(4)
N7 C57 C58 C59 -179.5(3)
N7 C57 C58 N9 -1.9(3)
N7 C63 C64 C65 179.6(3)
N7 C63 C64 C69 -0.7(6)
N7 C63 C68 C67 -178.6(3)
N7 C63 C68 C72 -1.5(6)
N7 N8 N9 C58 -0.2(3)
N7 N8 N9 C75 173.3(3)
N9 C58 C59 O4 -81.0(4)
N9 C75 C76 C77 -179.0(3)
N9 C75 C76 C81 -3.8(6)
N9 C75 C80 C79 179.5(4)
N9 C75 C80 C84 5.9(6)
N10 C87 C88 C89 179.8(4)
N10 C87 C88 C93 -2.6(6)
N10 C87 C92 C91 -179.0(3)
N10 C87 C92 C96 0.8(6)
N10 N11 N12 C61 0.0(4)
N10 N11 N12 C99 174.0(3)
N12 C61 C62 N10 -1.3(4)
N12 C61 C62 Rh2 173.6(3)
N12 C99 C100 C101 -176.0(3)
N12 C99 C100 C105 5.6(5)
N12 C99 C104 C103 175.1(3)
N12 C99 C104 C108 -8.4(6)
O4 C60 C61 C62 96.2(5)
O4 C60 C61 N12 -80.4(4)
O5 C111 Rh2 C57 -174.1(16)
O5 C111 Rh2 C112 9.8(16)
O6 C112 Rh2 C62 -174(2)
O6 C112 Rh2 C111 10(2)
Rh2 C57 C58 C59 -5.8(6)
Rh2 C57 C58 N9 171.7(3)
Rh2 C57 N7 C63 11.9(5)
Rh2 C57 N7 N8 -172.7(2)
Rh2 C62 N10 C87 11.5(5)
Rh2 C62 N10 N11 -174.3(2)

loop_
_publcif_info_datablock.id
_publcif_info_datablock.publ_exptl
_publcif_info_datablock.publ_geom
_publcif_info_datablock.structure
{75adf253-b591-4376-8fe6-f80d6edf8e61} y y y

loop_
_twin_individual_id
_twin_individual_mass_fraction_refined
1 0.563(14)
2 0.437(14)
